data_7229748
loop_
_publ_author_name
'Zhu, Mei'
'Jia, Lingjie'
'Li, Yang'
'Li, Yungai'
'Zhang, Li'
'Zhang, Wei'
'L\"u, Yaohong'

_publ_section_title
;
 Nitronyl nitroxide bridged 3d--4f hetero-tri-spin chains: synthesis
 strategy, crystal structure and magnetic properties
;
_journal_issue 4
_journal_name_full CrystEngComm
_journal_page_first 420
_journal_paper_doi 10.1039/C7CE01962A
_journal_volume 20
_journal_year 2018
_chemical_formula_sum 'C119 H95 Cu F66 Ho3 N8 O34'
_chemical_formula_weight 3993.37
_space_group_IT_number 2
_space_group_name_Hall '-P 1'
_space_group_name_H-M_alt 'P -1'
_symmetry_cell_setting triclinic
_symmetry_space_group_name_Hall '-P 1'
_symmetry_space_group_name_H-M 'P -1'
_atom_sites_solution_hydrogens geom
_atom_sites_solution_primary direct
_atom_sites_solution_secondary difmap
_audit_creation_method SHELXL-97
_audit_update_record
;
2017-09-21 deposited with the CCDC.
2017-12-14 downloaded from the CCDC.
;
_cell_angle_alpha 107.398(5)
_cell_angle_beta 90.257(5)
_cell_angle_gamma 114.428(5)
_cell_formula_units_Z 2
_cell_length_a 19.935(7)
_cell_length_b 19.977(7)
_cell_length_c 21.785(7)
_cell_measurement_reflns_used 26413
_cell_measurement_temperature 113(2)
_cell_measurement_theta_max 27.9
_cell_measurement_theta_min 1.1
_cell_volume 7455(4)
_computing_cell_refinement 'Bruker XSCANS'
_computing_data_collection 'Bruker XSCANS'
_computing_data_reduction 'Bruker SHELXTL'
_computing_molecular_graphics 'Bruker SHELXTL'
_computing_publication_material 'Bruker SHELXTL'
_computing_structure_refinement 'SHELXL-97 (Sheldrick, 1997)'
_computing_structure_solution 'SHELXS-97 (Sheldrick, 1990)'
_diffrn_ambient_temperature 113(2)
_diffrn_detector_area_resol_mean 28.5714
_diffrn_measured_fraction_theta_full 0.996
_diffrn_measured_fraction_theta_max 0.996
_diffrn_measurement_device_type 'CCD area detector'
_diffrn_measurement_method 'profile data from \w-scans'
_diffrn_radiation_monochromator graphite
_diffrn_radiation_source 'fine-focus sealed tube'
_diffrn_radiation_type MoK\a
_diffrn_radiation_wavelength 0.71073
_diffrn_reflns_av_R_equivalents 0.0648
_diffrn_reflns_av_sigmaI/netI 0.1014
_diffrn_reflns_limit_h_max 23
_diffrn_reflns_limit_h_min -23
_diffrn_reflns_limit_k_max 23
_diffrn_reflns_limit_k_min -23
_diffrn_reflns_limit_l_max 24
_diffrn_reflns_limit_l_min -25
_diffrn_reflns_number 63777
_diffrn_reflns_theta_full 25.01
_diffrn_reflns_theta_max 25.01
_diffrn_reflns_theta_min 1.13
_diffrn_standards_decay_% 0
_diffrn_standards_interval_count 0
_diffrn_standards_interval_time 0
_diffrn_standards_number 0
_exptl_absorpt_coefficient_mu 1.872
_exptl_absorpt_correction_T_max 1.000
_exptl_absorpt_correction_T_min 0.551
_exptl_absorpt_correction_type multi-scan
_exptl_crystal_colour green
_exptl_crystal_density_diffrn 1.779
_exptl_crystal_density_method 'not measured'
_exptl_crystal_description Prism
_exptl_crystal_F_000 3922
_exptl_crystal_size_max 0.25
_exptl_crystal_size_mid 0.20
_exptl_crystal_size_min 0.17
_refine_diff_density_max 1.667
_refine_diff_density_min -1.602
_refine_diff_density_rms 0.166
_refine_ls_extinction_method none
_refine_ls_goodness_of_fit_ref 1.010
_refine_ls_hydrogen_treatment constr
_refine_ls_matrix_type full
_refine_ls_number_parameters 2096
_refine_ls_number_reflns 26193
_refine_ls_number_restraints 1320
_refine_ls_restrained_S_all 1.021
_refine_ls_R_factor_all 0.0682
_refine_ls_R_factor_gt 0.0396
_refine_ls_shift/su_max 0.002
_refine_ls_shift/su_mean 0.000
_refine_ls_structure_factor_coef Fsqd
_refine_ls_weighting_details 'calc w=1/[\s^2^(Fo^2^)+(0.0500P)^2^+0.0000P] where P=(Fo^2^+2Fc^2^)/3'
_refine_ls_weighting_scheme calc
_refine_ls_wR_factor_gt 0.0855
_refine_ls_wR_factor_ref 0.1163
_reflns_number_gt 18591
_reflns_number_total 26193
_reflns_threshold_expression >2sigma(I)
_cod_data_source_file c7ce01962a2.cif
_cod_data_source_block 1_CCDC2
_cod_depositor_comments
;
The following automatic conversions were performed:

'_exptl_absorpt_correction_type' value 'Multi-scan' changed to
'multi-scan' according to
/home/data/users/saulius/crontab/automatic-downloads/rss-feeds/RSC/lib/dictionaries/cif_core.dic
dictionary named 'cif_core.dic' version 2.4.2 from 2011-04-26.

Automatic conversion script
Id: cif_fix_values 4973 2017-02-22 13:04:09Z antanas 

 Adding full bibliography for 7229746--7229753.cif.
;
_cod_original_sg_symbol_H-M P-1
_cod_database_code 7229748

loop_
_symmetry_equiv_pos_as_xyz
'x, y, z'
'-x, -y, -z'

loop_
_atom_site_label
_atom_site_type_symbol
_atom_site_fract_x
_atom_site_fract_y
_atom_site_fract_z
_atom_site_U_iso_or_equiv
_atom_site_adp_type
_atom_site_occupancy
_atom_site_symmetry_multiplicity
_atom_site_calc_flag
_atom_site_refinement_flags
Ho2 Ho 0.399870(14) 0.235043(15) 0.291402(12) 0.01615(7) Uani 1 1 d .
Ho3 Ho -0.101205(14) 0.712048(15) 0.263744(12) 0.01711(7) Uani 1 1 d .
Ho1 Ho 0.668578(14) 0.001763(15) 0.296724(12) 0.01647(7) Uani 1 1 d .
Cu1 Cu 0.14654(4) 0.45101(4) 0.21096(3) 0.02146(17) Uani 1 1 d .
O22 O 0.1652(2) 0.5434(2) 0.28471(18) 0.0239(7) Uani 1 1 d U
O12 O 0.3326(2) 0.1411(2) 0.19397(19) 0.0223(7) Uani 1 1 d U
O30 O -0.2188(2) 0.6103(2) 0.23117(19) 0.0266(7) Uani 1 1 d U
F14 F 0.8602(2) 0.2760(2) 0.3880(2) 0.0487(11) Uani 1 1 d U
N3 N 0.3245(3) 0.3649(3) 0.3189(2) 0.0189(6) Uani 1 1 d U
C54 C 0.2067(3) 0.2230(3) 0.2187(3) 0.0205(7) Uani 1 1 d U
H54 H 0.2103 0.2180 0.2595 0.025 Uiso 1 1 calc R
O14 O 0.2886(2) 0.1569(2) 0.31869(18) 0.0213(7) Uani 1 1 d U
F24 F 0.6227(2) 0.4685(2) 0.41830(17) 0.0436(10) Uani 1 1 d U
F8 F 0.5320(3) -0.1959(3) 0.0897(2) 0.0887(18) Uani 1 1 d U
F65 F -0.2109(2) 0.8137(2) 0.12707(16) 0.0371(9) Uani 1 1 d U
O17 O 0.2706(2) 0.4634(2) 0.24000(17) 0.0195(6) Uani 1 1 d U
F23 F 0.5939(2) 0.50876(18) 0.34596(17) 0.0361(9) Uani 1 1 d U
F4 F 0.6507(2) -0.0874(2) 0.52370(17) 0.0421(10) Uani 1 1 d U
N7 N -0.1404(3) 0.8721(3) 0.3170(2) 0.0218(6) Uani 1 1 d U
O18 O 0.1238(2) 0.0965(2) 0.05491(18) 0.0268(6) Uani 1 1 d U
F17 F 0.5146(2) 0.0913(2) 0.44798(17) 0.0471(11) Uani 1 1 d U
O4 O 0.6970(2) -0.0262(2) 0.38808(19) 0.0259(7) Uani 1 1 d U
F29 F 0.1537(2) 0.1005(2) 0.41765(18) 0.0477(10) Uani 1 1 d U
O6 O 0.7606(2) 0.1209(2) 0.36003(18) 0.0229(7) Uani 1 1 d U
O9 O 0.7734(2) 0.3829(2) 0.41067(18) 0.0249(6) Uani 1 1 d U
O23 O 0.0236(2) 0.4453(2) 0.17911(18) 0.0229(7) Uani 1 1 d U
F7 F 0.6331(3) -0.1923(3) 0.0595(2) 0.095(2) Uani 1 1 d U
O31 O -0.1618(2) 0.7424(2) 0.19059(18) 0.0235(7) Uani 1 1 d U
F46 F 0.2454(2) 0.6677(2) 0.39952(17) 0.0450(10) Uani 1 1 d U
O8 O 0.4223(2) 0.1385(2) 0.31729(18) 0.0216(7) Uani 1 1 d U
O25 O 0.2033(2) 0.7660(2) 0.1156(2) 0.0298(7) Uani 1 1 d U
C113 C -0.2057(3) 0.8681(3) 0.2962(3) 0.0212(6) Uani 1 1 d U
F53 F 0.1189(2) 0.8952(2) 0.19655(18) 0.0455(10) Uani 1 1 d U
F13 F 0.8959(2) 0.2232(2) 0.4429(2) 0.0534(12) Uani 1 1 d U
F31 F 0.3287(2) 0.0248(2) 0.07143(18) 0.0431(10) Uani 1 1 d U
C25 C 0.5190(3) 0.1029(3) 0.2911(3) 0.0207(6) Uani 1 1 d U
C66 C 0.0574(3) 0.2954(3) 0.1299(3) 0.0220(7) Uani 1 1 d U
O33 O -0.2406(2) 0.9580(2) 0.27293(18) 0.0226(6) Uani 1 1 d U
O7 O 0.5802(2) 0.0245(2) 0.24482(18) 0.0219(7) Uani 1 1 d U
O10 O 0.4901(2) 0.2173(2) 0.22750(18) 0.0211(7) Uani 1 1 d U
N4 N 0.2968(2) 0.4402(3) 0.2795(2) 0.0186(6) Uani 1 1 d U
F64 F -0.2910(2) 0.7042(2) 0.06230(19) 0.0500(11) Uani 1 1 d U
C53 C 0.2418(3) 0.2972(3) 0.2116(3) 0.0194(6) Uani 1 1 d U
N2 N 0.4466(3) 0.0868(3) 0.2905(2) 0.0214(6) Uani 1 1 d U
F35 F 0.3848(2) 0.3300(2) 0.07070(19) 0.0531(11) Uani 1 1 d U
F3 F 0.4621(2) -0.2663(2) 0.3491(2) 0.0559(12) Uani 1 1 d U
F48 F 0.2469(2) 0.74672(19) 0.34926(18) 0.0415(10) Uani 1 1 d U
F16 F 0.5996(2) 0.1850(2) 0.52078(18) 0.0529(12) Uani 1 1 d U
F62 F -0.3669(2) 0.4723(2) 0.10861(19) 0.0479(10) Uani 1 1 d U
F26 F 0.3755(2) 0.2630(2) 0.55891(16) 0.0477(11) Uani 1 1 d U
C23 C 0.5806(3) 0.2320(3) 0.3788(3) 0.0217(7) Uani 1 1 d U
H23 H 0.5363 0.2217 0.3963 0.026 Uiso 1 1 calc R
C7 C 0.6407(4) -0.0772(3) 0.1334(3) 0.0268(7) Uani 1 1 d U
C111 C -0.2939(3) 0.7408(3) 0.3059(3) 0.0219(7) Uani 1 1 d U
H111 H -0.2606 0.7471 0.3395 0.026 Uiso 1 1 calc R
O1 O 0.7326(2) 0.0718(2) 0.22955(19) 0.0259(7) Uani 1 1 d U
F42 F 0.0138(2) 0.3012(2) 0.33822(19) 0.0535(12) Uani 1 1 d U
C16 C 0.8920(4) 0.5074(5) 0.5535(4) 0.065(2) Uani 1 1 d U
H16A H 0.8726 0.4788 0.5812 0.078 Uiso 1 1 calc R
H16B H 0.9401 0.5475 0.5646 0.078 Uiso 1 1 calc R
O27 O -0.0105(2) 0.7892(2) 0.21586(18) 0.0241(7) Uani 1 1 d U
F30 F 0.1698(2) 0.0301(2) 0.3300(2) 0.0500(11) Uani 1 1 d U
F38 F -0.0190(3) 0.1673(2) 0.05734(18) 0.0613(13) Uani 1 1 d U
O21 O 0.2003(2) 0.5114(2) 0.15687(18) 0.0218(7) Uani 1 1 d U
C43 C 0.3255(3) 0.1407(3) 0.1366(3) 0.0230(7) Uani 1 1 d U
N8 N -0.1923(3) 0.9394(3) 0.2943(2) 0.0218(6) Uani 1 1 d U
C34 C 0.5956(3) 0.3409(3) 0.2605(3) 0.0221(7) Uani 1 1 d U
H34 H 0.6426 0.3687 0.2512 0.027 Uiso 1 1 calc R
F36 F 0.4178(3) 0.4090(2) 0.1647(2) 0.0751(16) Uani 1 1 d U
F49 F -0.0568(3) 0.5724(2) 0.00651(19) 0.0658(14) Uani 1 1 d U
N5 N -0.0125(3) 0.4794(3) 0.2129(2) 0.0221(6) Uani 1 1 d U
C57 C 0.3497(3) 0.4401(3) 0.3755(3) 0.0194(7) Uani 1 1 d U
F27 F 0.4285(3) 0.3668(2) 0.53461(18) 0.0637(13) Uani 1 1 d U
F20 F 0.5488(3) 0.2286(3) 0.10716(18) 0.0605(13) Uani 1 1 d U
F61 F -0.2917(2) 0.4536(2) 0.1644(2) 0.0567(12) Uani 1 1 d U
F57 F 0.1164(2) 0.8793(3) 0.49190(18) 0.0635(13) Uani 1 1 d U
C118 C -0.0980(3) 1.0759(3) 0.3463(3) 0.0294(15) Uani 1 1 d U
H11A H -0.1169 1.0975 0.3205 0.044 Uiso 1 1 calc R
H11B H -0.0457 1.1079 0.3605 0.044 Uiso 1 1 calc R
H11C H -0.1234 1.0742 0.3836 0.044 Uiso 1 1 calc R
C79 C 0.0924(3) 0.6890(3) 0.2310(3) 0.0230(7) Uani 1 1 d U
H79 H 0.0836 0.7083 0.2731 0.028 Uiso 1 1 calc R
F9 F 0.5801(3) -0.1376(2) 0.02373(19) 0.0633(13) Uani 1 1 d U
C22 C 0.5830(3) 0.1761(3) 0.3212(3) 0.0211(6) Uani 1 1 d U
C109 C -0.3284(3) 0.7898(3) 0.2286(3) 0.0210(7) Uani 1 1 d U
H109 H -0.3181 0.8292 0.2106 0.025 Uiso 1 1 calc R
C33 C 0.5516(3) 0.2628(3) 0.2207(3) 0.0216(6) Uani 1 1 d U
F63 F -0.3686(2) 0.4950(2) 0.2110(2) 0.0519(11) Uani 1 1 d U
C41 C 0.1827(3) 0.1024(3) 0.3626(3) 0.0249(8) Uani 1 1 d U
C107 C -0.4096(3) 0.6657(3) 0.2346(3) 0.0259(6) Uani 1 1 d U
C77 C 0.1542(3) 0.7117(3) 0.1392(3) 0.0254(6) Uani 1 1 d U
C14 C 0.7658(3) 0.1726(3) 0.4121(3) 0.0236(7) Uani 1 1 d U
C18 C 0.7760(3) 0.4304(3) 0.4760(3) 0.0276(8) Uani 1 1 d U
H18A H 0.7611 0.3985 0.5039 0.033 Uiso 1 1 calc R
H18B H 0.7419 0.4537 0.4762 0.033 Uiso 1 1 calc R
C64 C 0.0724(3) 0.3141(3) 0.2463(3) 0.0219(7) Uani 1 1 d U
C69 C 0.2062(3) 0.6119(3) 0.2857(3) 0.0245(7) Uani 1 1 d U
C45 C 0.3926(3) 0.2801(3) 0.1569(3) 0.0227(7) Uani 1 1 d U
F32 F 0.25781(19) 0.06094(19) 0.02904(16) 0.0323(8) Uani 1 1 d U
C71 C 0.2401(3) 0.5839(3) 0.1773(3) 0.0237(7) Uani 1 1 d U
C80 C 0.0549(3) 0.6086(3) 0.1960(3) 0.0210(6) Uani 1 1 d U
C2 C 0.6587(3) -0.0662(3) 0.4200(3) 0.0267(7) Uani 1 1 d U
C82 C 0.0008(3) 0.5551(3) 0.2239(3) 0.0209(6) Uani 1 1 d U
F25 F 0.4792(2) 0.2895(3) 0.52367(19) 0.0645(13) Uani 1 1 d U
C94 C -0.1002(4) 0.5670(4) 0.0534(3) 0.0297(9) Uani 1 1 d U
O13 O 0.4082(2) 0.3018(2) 0.21793(18) 0.0221(7) Uani 1 1 d U
F22 F 0.6896(2) 0.4855(2) 0.3431(2) 0.0543(12) Uani 1 1 d U
C76 C 0.1174(3) 0.6316(3) 0.1051(3) 0.0244(7) Uani 1 1 d U
H76 H 0.1263 0.6122 0.0631 0.029 Uiso 1 1 calc R
C52 C 0.2328(3) 0.3040(3) 0.1510(3) 0.0203(7) Uani 1 1 d U
H52 H 0.2533 0.3532 0.1466 0.024 Uiso 1 1 calc R
O24 O -0.0489(2) 0.6365(2) 0.28727(18) 0.0209(6) Uani 1 1 d U
C19 C 0.7090(3) 0.3179(3) 0.3837(3) 0.0226(6) Uani 1 1 d U
C65 C 0.0411(3) 0.2669(3) 0.1824(3) 0.0221(7) Uani 1 1 d U
H65 H 0.0083 0.2148 0.1742 0.027 Uiso 1 1 calc R
C92 C 0.0188(4) 0.8058(4) 0.4018(3) 0.0281(7) Uani 1 1 d U
C114 C -0.0790(3) 0.9535(3) 0.3407(3) 0.0226(7) Uani 1 1 d U
C72 C 0.2864(3) 0.6137(3) 0.1279(3) 0.0262(9) Uani 1 1 d U
C56 C 0.2862(3) 0.3647(3) 0.2676(3) 0.0187(6) Uani 1 1 d U
C112 C -0.3592(3) 0.6750(3) 0.2846(3) 0.0240(7) Uani 1 1 d U
H112 H -0.3701 0.6362 0.3033 0.029 Uiso 1 1 calc R
F51 F -0.1658(3) 0.5549(3) 0.0269(2) 0.0837(17) Uani 1 1 d U
C20 C 0.7117(3) 0.2651(3) 0.3263(3) 0.0216(7) Uani 1 1 d U
H20 H 0.7555 0.2770 0.3080 0.026 Uiso 1 1 calc R
C51 C 0.1939(3) 0.2394(3) 0.0967(3) 0.0218(7) Uani 1 1 d U
H51 H 0.1893 0.2444 0.0560 0.026 Uiso 1 1 calc R
C119 C -0.1109(3) 0.9936(3) 0.3058(3) 0.0225(7) Uani 1 1 d U
F50 F -0.1071(3) 0.5043(2) 0.06579(19) 0.0568(12) Uani 1 1 d U
C12 C 0.6389(3) 0.1131(3) 0.4316(3) 0.0244(7) Uani 1 1 d U
C68 C 0.2106(3) 0.6736(3) 0.3499(3) 0.0259(8) Uani 1 1 d U
F5 F 0.7532(2) -0.0668(2) 0.48396(18) 0.0456(10) Uani 1 1 d U
O2 O 0.6316(2) -0.0845(2) 0.18800(18) 0.0228(7) Uani 1 1 d U
C44 C 0.3525(3) 0.2048(3) 0.1141(3) 0.0231(7) Uani 1 1 d U
H44 H 0.3433 0.1967 0.0700 0.028 Uiso 1 1 calc R
C88 C -0.0843(3) 0.5065(3) 0.2929(3) 0.0222(7) Uani 1 1 d U
C31 C 0.3963(3) 0.0022(3) 0.2635(3) 0.0216(7) Uani 1 1 d U
C93 C 0.0999(4) 0.8585(4) 0.4275(3) 0.0292(9) Uani 1 1 d U
F55 F 0.1424(2) 0.8269(3) 0.4018(2) 0.0853(18) Uani 1 1 d U
C42 C 0.2825(3) 0.0593(3) 0.0861(3) 0.0234(8) Uani 1 1 d U
C86 C -0.0374(4) 0.5304(4) 0.3576(3) 0.0343(16) Uani 1 1 d U
H86A H 0.0119 0.5364 0.3505 0.051 Uiso 1 1 calc R
H86B H -0.0596 0.4910 0.3775 0.051 Uiso 1 1 calc R
H86C H -0.0350 0.5789 0.3856 0.051 Uiso 1 1 calc R
C3 C 0.5863(3) -0.1265(3) 0.4000(3) 0.0256(7) Uani 1 1 d U
H3 H 0.5638 -0.1539 0.4277 0.031 Uiso 1 1 calc R
C99 C -0.3234(3) 0.5003(4) 0.1661(3) 0.0281(9) Uani 1 1 d U
C49 C 0.1240(3) 0.0980(3) -0.0113(3) 0.0286(8) Uani 1 1 d U
H49A H 0.1745 0.1254 -0.0191 0.034 Uiso 1 1 calc R
H49B H 0.0948 0.1240 -0.0193 0.034 Uiso 1 1 calc R
C21 C 0.6509(3) 0.1961(3) 0.2963(3) 0.0209(7) Uani 1 1 d U
H21 H 0.6546 0.1615 0.2584 0.025 Uiso 1 1 calc R
C4 C 0.5479(3) -0.1456(3) 0.3398(3) 0.0235(7) Uani 1 1 d U
C105 C -0.4961(3) 0.5627(4) 0.0985(3) 0.0332(9) Uani 1 1 d U
H105 H -0.4767 0.5263 0.0904 0.040 Uiso 1 1 calc R
C61 C 0.4259(3) 0.5325(3) 0.3148(3) 0.0287(15) Uani 1 1 d U
H61A H 0.4412 0.4928 0.2933 0.043 Uiso 1 1 calc R
H61B H 0.4631 0.5708 0.3510 0.043 Uiso 1 1 calc R
H61C H 0.4198 0.5570 0.2848 0.043 Uiso 1 1 calc R
C101 C -0.2683(3) 0.6247(3) 0.1383(3) 0.0249(7) Uani 1 1 d U
H101 H -0.3065 0.5992 0.1031 0.030 Uiso 1 1 calc R
F10 F 0.8542(3) 0.1509(3) 0.1787(2) 0.0750(14) Uani 1 1 d U
C96 C -0.0185(3) 0.7094(3) 0.1083(3) 0.0244(7) Uani 1 1 d U
H96 H -0.0009 0.7094 0.0688 0.029 Uiso 1 1 calc R
C46 C 0.4221(3) 0.3461(3) 0.1277(3) 0.0253(9) Uani 1 1 d U
C83 C -0.0693(4) 0.3787(4) 0.2649(3) 0.0397(18) Uani 1 1 d U
H83A H -0.0687 0.3367 0.2294 0.060 Uiso 1 1 calc R
H83B H -0.1093 0.3583 0.2884 0.060 Uiso 1 1 calc R
H83C H -0.0228 0.4045 0.2936 0.060 Uiso 1 1 calc R
C58 C 0.4230(3) 0.4587(3) 0.4126(3) 0.0275(15) Uani 1 1 d U
H58A H 0.4162 0.4190 0.4315 0.041 Uiso 1 1 calc R
H58B H 0.4402 0.5082 0.4465 0.041 Uiso 1 1 calc R
H58C H 0.4592 0.4605 0.3835 0.041 Uiso 1 1 calc R
C50 C 0.1616(3) 0.1660(3) 0.1047(3) 0.0235(6) Uani 1 1 d U
C24 C 0.6420(3) 0.3003(3) 0.4090(3) 0.0221(7) Uani 1 1 d U
H24 H 0.6390 0.3355 0.4468 0.027 Uiso 1 1 calc R
F44 F 0.3194(3) 0.6906(2) 0.1457(2) 0.0791(17) Uani 1 1 d U
C6 C 0.5959(4) -0.1511(4) 0.0757(3) 0.0304(9) Uani 1 1 d U
C37 C 0.4147(3) 0.2921(4) 0.5156(3) 0.0262(9) Uani 1 1 d U
O19 O 0.1131(2) 0.3871(2) 0.26704(17) 0.0210(7) Uani 1 1 d U
C15 C 0.8431(3) 0.2430(3) 0.4346(3) 0.0243(8) Uani 1 1 d U
C91 C -0.0315(4) 0.7762(3) 0.4427(3) 0.0295(7) Uani 1 1 d U
H91 H -0.0144 0.7909 0.4867 0.035 Uiso 1 1 calc R
C27 C 0.4429(3) -0.0131(3) 0.1522(3) 0.0283(14) Uani 1 1 d U
H27A H 0.3968 -0.0522 0.1256 0.042 Uiso 1 1 calc R
H27B H 0.4838 -0.0177 0.1314 0.042 Uiso 1 1 calc R
H27C H 0.4456 0.0376 0.1580 0.042 Uiso 1 1 calc R
C67 C 0.0145(3) 0.2432(3) 0.0630(3) 0.0234(8) Uani 1 1 d U
C103 C -0.2244(3) 0.7392(4) 0.0987(3) 0.0259(8) Uani 1 1 d U
C39 C 0.3011(3) 0.2010(3) 0.4341(3) 0.0221(7) Uani 1 1 d U
H39 H 0.2753 0.1969 0.4693 0.026 Uiso 1 1 calc R
C11 C 0.5815(3) 0.1137(4) 0.4785(3) 0.0256(9) Uani 1 1 d U
C35 C 0.5691(3) 0.3761(3) 0.3131(3) 0.0231(7) Uani 1 1 d U
C84 C -0.1441(4) 0.3958(4) 0.1824(3) 0.0401(18) Uani 1 1 d U
H84A H -0.1515 0.4337 0.1682 0.060 Uiso 1 1 calc R
H84B H -0.1888 0.3654 0.1964 0.060 Uiso 1 1 calc R
H84C H -0.1323 0.3622 0.1471 0.060 Uiso 1 1 calc R
F34 F 0.4910(2) 0.3632(3) 0.1187(3) 0.0830(16) Uani 1 1 d U
F59 F -0.2161(3) 0.7113(3) 0.4647(2) 0.0897(18) Uani 1 1 d U
C90 C -0.1058(4) 0.7257(4) 0.4194(3) 0.0288(7) Uani 1 1 d U
F58 F -0.1259(3) 0.7350(3) 0.5298(2) 0.102(2) Uani 1 1 d U
C59 C 0.2881(3) 0.4230(3) 0.4186(3) 0.0273(14) Uani 1 1 d U
H59A H 0.2417 0.4115 0.3949 0.041 Uiso 1 1 calc R
H59B H 0.3009 0.4677 0.4569 0.041 Uiso 1 1 calc R
H59C H 0.2831 0.3791 0.4311 0.041 Uiso 1 1 calc R
C47 C 0.0337(5) -0.0160(4) -0.0967(4) 0.055(2) Uani 1 1 d U
H47A H 0.0095 0.0131 -0.1028 0.066 Uiso 1 1 calc R
H47B H 0.0159 -0.0682 -0.1219 0.066 Uiso 1 1 calc R
C10 C 0.7861(4) 0.1284(4) 0.1513(3) 0.0305(9) Uani 1 1 d U
C75 C 0.2058(4) 0.7429(4) 0.0464(3) 0.0332(8) Uani 1 1 d U
H75A H 0.1560 0.7196 0.0226 0.040 Uiso 1 1 calc R
H75B H 0.2258 0.7047 0.0344 0.040 Uiso 1 1 calc R
C48 C 0.0906(4) 0.0154(4) -0.0544(3) 0.0306(9) Uani 1 1 d U
H48 H 0.1134 -0.0155 -0.0497 0.037 Uiso 1 1 calc R
C89 C -0.1563(4) 0.6999(4) 0.4687(3) 0.0325(9) Uani 1 1 d U
C102 C -0.2168(3) 0.7011(3) 0.1471(3) 0.0241(7) Uani 1 1 d U
C116 C -0.0071(4) 0.9533(4) 0.3208(4) 0.0460(19) Uani 1 1 d U
H11D H 0.0116 0.9322 0.3472 0.069 Uiso 1 1 calc R
H11E H 0.0286 1.0056 0.3264 0.069 Uiso 1 1 calc R
H11F H -0.0155 0.9219 0.2759 0.069 Uiso 1 1 calc R
C13 C 0.7109(3) 0.1720(3) 0.4513(3) 0.0248(7) Uani 1 1 d U
H13 H 0.7226 0.2114 0.4910 0.030 Uiso 1 1 calc R
C74 C 0.2538(4) 0.8129(4) 0.0303(3) 0.0362(10) Uani 1 1 d U
H74 H 0.2431 0.8558 0.0432 0.043 Uiso 1 1 calc R
C115 C -0.0757(4) 0.9808(4) 0.4148(3) 0.0435(18) Uani 1 1 d U
H11G H -0.1195 0.9880 0.4256 0.065 Uiso 1 1 calc R
H11H H -0.0322 1.0291 0.4339 0.065 Uiso 1 1 calc R
H11I H -0.0735 0.9422 0.4314 0.065 Uiso 1 1 calc R
C70 C 0.2449(3) 0.6358(3) 0.2384(3) 0.0241(7) Uani 1 1 d U
H70 H 0.2755 0.6885 0.2473 0.029 Uiso 1 1 calc R
F2 F 0.4174(2) -0.1904(2) 0.33483(18) 0.0417(10) Uani 1 1 d U
F11 F 0.7873(3) 0.1137(2) 0.0882(2) 0.0685(14) Uani 1 1 d U
F19 F 0.5733(2) 0.1585(2) 0.15241(18) 0.0419(10) Uani 1 1 d U
F37 F 0.0567(2) 0.2494(2) 0.01675(16) 0.0365(9) Uani 1 1 d U
F47 F 0.1431(2) 0.6633(2) 0.36339(17) 0.0361(9) Uani 1 1 d U
O20 O 0.1037(2) 0.3620(2) 0.13202(17) 0.0210(7) Uani 1 1 d U
F33 F 0.2249(2) 0.01438(19) 0.10695(17) 0.0406(10) Uani 1 1 d U
O15 O 0.4197(2) 0.2677(2) 0.40517(18) 0.0212(7) Uani 1 1 d U
O11 O 0.5081(2) 0.3484(2) 0.33207(18) 0.0229(7) Uani 1 1 d U
O3 O 0.5680(2) -0.1109(2) 0.29850(18) 0.0225(7) Uani 1 1 d U
N1 N 0.5209(3) 0.0352(3) 0.2552(2) 0.0223(6) Uani 1 1 d U
F1 F 0.45539(19) -0.25203(19) 0.25616(17) 0.0384(9) Uani 1 1 d U
O28 O 0.0038(2) 0.7918(2) 0.34202(18) 0.0262(7) Uani 1 1 d U
F21 F 0.6561(2) 0.2719(2) 0.16237(19) 0.0499(11) Uani 1 1 d U
O32 O -0.1306(2) 0.8146(2) 0.32473(18) 0.0235(7) Uani 1 1 d U
F28 F 0.1414(2) 0.1220(2) 0.3296(2) 0.0546(12) Uani 1 1 d U
N6 N -0.0452(3) 0.5702(3) 0.2639(2) 0.0207(6) Uani 1 1 d U
F6 F 0.7225(2) 0.0276(2) 0.52079(18) 0.0489(11) Uani 1 1 d U
C104 C -0.4968(5) 0.5944(4) 0.0538(4) 0.061(2) Uani 1 1 d U
H10A H -0.5158 0.6310 0.0605 0.073 Uiso 1 1 calc R
H10B H -0.4783 0.5802 0.0153 0.073 Uiso 1 1 calc R
O16 O 0.3302(2) 0.3044(2) 0.32567(17) 0.0183(6) Uani 1 1 d U
F45 F 0.2469(2) 0.5896(2) 0.07042(16) 0.0347(9) Uani 1 1 d U
C29 C 0.3836(3) -0.0287(4) 0.3211(3) 0.0356(16) Uani 1 1 d U
H29A H 0.4297 -0.0247 0.3392 0.053 Uiso 1 1 calc R
H29B H 0.3474 -0.0823 0.3064 0.053 Uiso 1 1 calc R
H29C H 0.3657 0.0015 0.3538 0.053 Uiso 1 1 calc R
F41 F 0.0222(2) 0.1995(2) 0.27732(18) 0.0540(12) Uani 1 1 d U
O29 O -0.1386(2) 0.6971(2) 0.36311(19) 0.0263(7) Uani 1 1 d U
F18 F 0.5755(2) 0.0678(2) 0.51263(19) 0.0538(12) Uani 1 1 d U
F39 F -0.0386(2) 0.2625(2) 0.04946(17) 0.0492(11) Uani 1 1 d U
C38 C 0.3766(3) 0.2504(3) 0.4452(3) 0.0226(6) Uani 1 1 d U
O34 O -0.4727(2) 0.5967(2) 0.2165(2) 0.0301(7) Uani 1 1 d U
O5 O 0.6137(2) 0.0557(2) 0.37991(18) 0.0235(7) Uani 1 1 d U
O26 O -0.0991(2) 0.6283(2) 0.16268(19) 0.0260(7) Uani 1 1 d U
F66 F -0.1749(2) 0.7395(3) 0.05786(18) 0.0530(12) Uani 1 1 d U
F40 F 0.1181(2) 0.2962(2) 0.33704(19) 0.0480(10) Uani 1 1 d U
F52 F 0.0900(2) 0.8421(2) 0.09379(18) 0.0523(11) Uani 1 1 d U
C63 C 0.0560(3) 0.2767(3) 0.2998(3) 0.0237(8) Uani 1 1 d U
C40 C 0.2632(3) 0.1577(3) 0.3714(3) 0.0224(7) Uani 1 1 d U
F15 F 0.8460(2) 0.2979(2) 0.4870(2) 0.0642(14) Uani 1 1 d U
C55 C 0.1673(3) 0.1583(3) 0.1660(3) 0.0220(7) Uani 1 1 d U
H55 H 0.1445 0.1095 0.1709 0.026 Uiso 1 1 calc R
C60 C 0.3520(3) 0.4959(3) 0.3391(3) 0.0186(7) Uani 1 1 d U
C62 C 0.3266(3) 0.5575(3) 0.3741(3) 0.0277(15) Uani 1 1 d U
H62A H 0.3289 0.5890 0.3478 0.042 Uiso 1 1 calc R
H62B H 0.3585 0.5897 0.4149 0.042 Uiso 1 1 calc R
H62C H 0.2763 0.5325 0.3819 0.042 Uiso 1 1 calc R
C28 C 0.4365(3) -0.1067(3) 0.2090(3) 0.0322(16) Uani 1 1 d U
H28A H 0.4453 -0.1108 0.2508 0.048 Uiso 1 1 calc R
H28B H 0.4712 -0.1179 0.1822 0.048 Uiso 1 1 calc R
H28C H 0.3866 -0.1433 0.1886 0.048 Uiso 1 1 calc R
F60 F -0.1815(3) 0.6245(3) 0.4579(2) 0.0705(15) Uani 1 1 d U
C81 C 0.0684(3) 0.5811(3) 0.1328(3) 0.0234(7) Uani 1 1 d U
H81 H 0.0441 0.5282 0.1092 0.028 Uiso 1 1 calc R
F56 F 0.1198(3) 0.9245(3) 0.4169(2) 0.0787(16) Uani 1 1 d U
C1 C 0.6966(4) -0.0475(4) 0.4874(3) 0.0284(9) Uani 1 1 d U
C97 C 0.0079(3) 0.7792(3) 0.1600(3) 0.0241(7) Uani 1 1 d U
C78 C 0.1417(3) 0.7388(3) 0.2031(3) 0.0235(7) Uani 1 1 d U
H78 H 0.1672 0.7914 0.2271 0.028 Uiso 1 1 calc R
F54 F 0.0283(2) 0.8983(2) 0.1474(2) 0.0660(14) Uani 1 1 d U
C110 C -0.2764(3) 0.7994(3) 0.2774(3) 0.0206(6) Uani 1 1 d U
C95 C -0.0698(3) 0.6403(3) 0.1139(3) 0.0259(7) Uani 1 1 d U
C108 C -0.3942(3) 0.7241(3) 0.2067(3) 0.0225(7) Uani 1 1 d U
H108 H -0.4280 0.7183 0.1737 0.027 Uiso 1 1 calc R
C100 C -0.2644(3) 0.5854(3) 0.1805(3) 0.0261(7) Uani 1 1 d U
F12 F 0.7702(3) 0.1879(2) 0.1733(2) 0.0638(13) Uani 1 1 d U
C87 C -0.1633(3) 0.4976(4) 0.3004(3) 0.0326(16) Uani 1 1 d U
H87A H -0.1905 0.4521 0.3123 0.049 Uiso 1 1 calc R
H87B H -0.1877 0.4923 0.2599 0.049 Uiso 1 1 calc R
H87C H -0.1614 0.5428 0.3336 0.049 Uiso 1 1 calc R
C32 C 0.5836(3) 0.2304(3) 0.1601(3) 0.0233(8) Uani 1 1 d U
C30 C 0.3222(3) -0.0135(4) 0.2295(3) 0.0341(16) Uani 1 1 d U
H30A H 0.2938 0.0025 0.2612 0.051 Uiso 1 1 calc R
H30B H 0.2952 -0.0681 0.2060 0.051 Uiso 1 1 calc R
H30C H 0.3308 0.0153 0.1997 0.051 Uiso 1 1 calc R
C85 C -0.0806(3) 0.4370(3) 0.2384(3) 0.0230(7) Uani 1 1 d U
C8 C 0.6874(3) -0.0098(3) 0.1192(3) 0.0287(7) Uani 1 1 d U
H8 H 0.6889 -0.0113 0.0761 0.034 Uiso 1 1 calc R
C106 C -0.5245(3) 0.5820(4) 0.1616(3) 0.0315(8) Uani 1 1 d U
H10C H -0.5332 0.6277 0.1675 0.038 Uiso 1 1 calc R
H10D H -0.5718 0.5390 0.1603 0.038 Uiso 1 1 calc R
C36 C 0.6196(3) 0.4603(3) 0.3551(3) 0.0252(9) Uani 1 1 d U
C26 C 0.4467(3) -0.0237(3) 0.2175(3) 0.0223(7) Uani 1 1 d U
C98 C 0.0615(3) 0.8533(4) 0.1489(3) 0.0256(9) Uani 1 1 d U
C9 C 0.7313(4) 0.0586(4) 0.1690(3) 0.0279(7) Uani 1 1 d U
F43 F 0.3375(3) 0.5888(3) 0.1187(3) 0.0909(19) Uani 1 1 d U
C5 C 0.4702(3) -0.2144(3) 0.3192(3) 0.0243(8) Uani 1 1 d U
C17 C 0.8524(4) 0.4917(4) 0.5001(3) 0.0302(9) Uani 1 1 d U
H17 H 0.8742 0.5219 0.4741 0.036 Uiso 1 1 calc R
C73 C 0.3100(5) 0.8179(5) -0.0008(4) 0.070(3) Uani 1 1 d U
H73A H 0.3219 0.7759 -0.0144 0.084 Uiso 1 1 calc R
H73B H 0.3383 0.8634 -0.0097 0.084 Uiso 1 1 calc R
C117 C -0.0885(3) 0.9920(4) 0.2382(3) 0.0336(16) Uani 1 1 d U
H11J H -0.0913 0.9416 0.2150 0.050 Uiso 1 1 calc R
H11K H -0.0385 1.0310 0.2429 0.050 Uiso 1 1 calc R
H11L H -0.1217 1.0024 0.2146 0.050 Uiso 1 1 calc R

loop_
_atom_site_aniso_label
_atom_site_aniso_U_11
_atom_site_aniso_U_22
_atom_site_aniso_U_33
_atom_site_aniso_U_23
_atom_site_aniso_U_13
_atom_site_aniso_U_12
Ho2 0.01510(14) 0.01648(15) 0.01828(15) 0.00598(12) 0.00364(11) 0.00802(12)
Ho3 0.01713(15) 0.01887(15) 0.01973(16) 0.00838(12) 0.00453(11) 0.01055(12)
Ho1 0.01674(15) 0.01706(15) 0.01807(15) 0.00639(12) 0.00391(11) 0.00925(12)
Cu1 0.0270(4) 0.0170(4) 0.0209(4) 0.0082(3) 0.0069(3) 0.0087(3)
O22 0.0219(14) 0.0181(13) 0.0275(15) 0.0047(12) 0.0031(12) 0.0068(12)
O12 0.0181(14) 0.0158(14) 0.0285(15) 0.0035(12) -0.0001(12) 0.0057(12)
O30 0.0222(15) 0.0306(15) 0.0294(16) 0.0120(13) 0.0055(12) 0.0123(13)
F14 0.024(2) 0.040(2) 0.070(3) 0.030(2) -0.006(2) -0.0059(18)
N3 0.0206(11) 0.0219(10) 0.0196(11) 0.0080(9) 0.0051(9) 0.0133(9)
C54 0.0235(12) 0.0245(12) 0.0181(12) 0.0084(10) 0.0046(10) 0.0137(10)
O14 0.0204(14) 0.0198(14) 0.0258(15) 0.0096(12) 0.0056(12) 0.0093(12)
F24 0.048(3) 0.032(2) 0.028(2) -0.0025(17) -0.0097(18) 0.0046(19)
F8 0.087(4) 0.063(3) 0.036(3) -0.008(2) 0.008(3) -0.025(3)
F65 0.056(3) 0.031(2) 0.033(2) 0.0185(18) 0.0026(18) 0.022(2)
O17 0.0203(13) 0.0224(12) 0.0213(13) 0.0102(11) 0.0021(11) 0.0123(11)
F23 0.037(2) 0.0182(19) 0.052(3) 0.0131(17) 0.0081(18) 0.0094(17)
F4 0.045(3) 0.051(2) 0.032(2) 0.0238(19) 0.0055(18) 0.016(2)
N7 0.0185(11) 0.0211(11) 0.0301(11) 0.0072(9) 0.0026(9) 0.0135(9)
O18 0.0293(12) 0.0275(12) 0.0201(12) 0.0074(10) 0.0024(10) 0.0094(11)
F17 0.031(2) 0.072(3) 0.034(2) 0.006(2) 0.0142(18) 0.027(2)
O4 0.0254(15) 0.0261(15) 0.0271(15) 0.0096(12) 0.0025(12) 0.0115(12)
F29 0.031(2) 0.061(3) 0.041(2) 0.018(2) 0.0160(19) 0.010(2)
O6 0.0265(15) 0.0237(14) 0.0221(15) 0.0073(12) 0.0067(12) 0.0143(12)
O9 0.0270(13) 0.0258(12) 0.0219(12) 0.0077(10) 0.0054(10) 0.0116(10)
O23 0.0194(13) 0.0187(12) 0.0341(14) 0.0085(11) 0.0072(11) 0.0117(11)
F7 0.134(5) 0.069(3) 0.071(4) -0.036(3) -0.041(3) 0.076(4)
O31 0.0250(15) 0.0273(15) 0.0249(15) 0.0117(12) 0.0046(12) 0.0156(12)
F46 0.064(3) 0.041(2) 0.028(2) -0.0060(18) -0.0116(19) 0.033(2)
O8 0.0221(13) 0.0214(12) 0.0260(13) 0.0085(11) 0.0062(11) 0.0134(11)
O25 0.0251(12) 0.0260(12) 0.0342(13) 0.0110(11) 0.0069(11) 0.0066(11)
C113 0.0182(10) 0.0215(10) 0.0284(10) 0.0082(9) 0.0039(9) 0.0129(9)
F53 0.049(3) 0.026(2) 0.038(2) 0.0131(18) 0.0008(19) -0.0075(19)
F13 0.035(2) 0.032(2) 0.084(3) 0.008(2) -0.021(2) 0.014(2)
F31 0.046(3) 0.029(2) 0.046(3) -0.0076(18) -0.0084(19) 0.023(2)
C25 0.0209(10) 0.0222(10) 0.0246(11) 0.0094(9) 0.0060(9) 0.0134(9)
C66 0.0252(13) 0.0221(13) 0.0212(13) 0.0088(11) 0.0057(11) 0.0116(11)
O33 0.0206(13) 0.0225(12) 0.0295(13) 0.0073(11) 0.0033(11) 0.0148(11)
O7 0.0207(13) 0.0240(12) 0.0254(13) 0.0083(11) 0.0053(11) 0.0138(11)
O10 0.0157(14) 0.0239(14) 0.0255(14) 0.0095(12) 0.0056(12) 0.0094(12)
N4 0.0203(11) 0.0219(10) 0.0198(11) 0.0091(9) 0.0035(9) 0.0136(9)
F64 0.045(3) 0.047(3) 0.058(3) 0.031(2) -0.019(2) 0.011(2)
C53 0.0221(10) 0.0239(10) 0.0182(10) 0.0084(9) 0.0047(9) 0.0146(9)
N2 0.0212(11) 0.0219(11) 0.0258(11) 0.0088(9) 0.0058(9) 0.0131(9)
F35 0.065(3) 0.047(3) 0.040(3) 0.028(2) -0.004(2) 0.008(2)
F3 0.049(3) 0.034(2) 0.067(3) 0.032(2) -0.016(2) -0.009(2)
F48 0.043(2) 0.0163(19) 0.052(3) 0.0026(18) 0.0092(19) 0.0062(18)
F16 0.051(3) 0.049(3) 0.039(2) -0.006(2) 0.024(2) 0.016(2)
F62 0.043(3) 0.033(2) 0.047(3) 0.0157(19) -0.012(2) -0.0050(19)
F26 0.060(3) 0.044(2) 0.017(2) 0.0084(18) 0.0051(19) 0.003(2)
C23 0.0232(12) 0.0228(12) 0.0234(12) 0.0091(10) 0.0065(10) 0.0129(10)
C7 0.0362(15) 0.0265(13) 0.0214(13) 0.0081(12) 0.0076(12) 0.0168(12)
C111 0.0175(12) 0.0227(12) 0.0284(12) 0.0101(11) 0.0046(10) 0.0103(10)
O1 0.0342(16) 0.0241(15) 0.0248(15) 0.0091(13) 0.0085(13) 0.0171(13)
F42 0.070(3) 0.070(3) 0.052(3) 0.044(2) 0.041(2) 0.042(3)
C16 0.038(5) 0.066(6) 0.066(6) 0.005(5) -0.013(4) 0.011(4)
O27 0.0255(15) 0.0265(15) 0.0232(14) 0.0103(13) 0.0046(12) 0.0126(12)
F30 0.032(2) 0.018(2) 0.072(3) 0.0010(19) 0.012(2) -0.0056(17)
F38 0.095(4) 0.026(2) 0.029(2) 0.0080(18) -0.013(2) -0.005(2)
O21 0.0194(14) 0.0207(13) 0.0258(15) 0.0105(12) 0.0001(12) 0.0073(12)
C43 0.0180(13) 0.0171(13) 0.0289(13) 0.0025(11) 0.0002(11) 0.0064(11)
N8 0.0195(11) 0.0216(10) 0.0286(11) 0.0076(9) 0.0040(9) 0.0135(9)
C34 0.0186(13) 0.0241(13) 0.0254(13) 0.0099(11) 0.0059(11) 0.0098(11)
F36 0.149(5) 0.024(2) 0.048(3) 0.017(2) 0.024(3) 0.030(3)
F49 0.094(4) 0.063(3) 0.027(2) -0.004(2) 0.021(2) 0.034(3)
N5 0.0185(11) 0.0185(10) 0.0337(12) 0.0100(10) 0.0068(9) 0.0113(9)
C57 0.0205(12) 0.0219(12) 0.0198(12) 0.0071(10) 0.0046(10) 0.0130(10)
F27 0.113(4) 0.028(2) 0.025(2) 0.0011(18) -0.012(2) 0.012(2)
F20 0.083(3) 0.105(4) 0.027(2) 0.025(2) 0.020(2) 0.070(3)
F61 0.049(3) 0.028(2) 0.087(3) 0.012(2) -0.002(2) 0.015(2)
F57 0.058(3) 0.079(3) 0.022(2) 0.011(2) -0.009(2) 0.005(3)
C118 0.022(3) 0.010(3) 0.051(4) 0.011(3) 0.005(3) 0.002(3)
C79 0.0192(12) 0.0203(12) 0.0325(13) 0.0097(11) 0.0068(10) 0.0107(10)
F9 0.085(4) 0.062(3) 0.029(2) 0.006(2) -0.016(2) 0.024(3)
C22 0.0223(11) 0.0220(10) 0.0239(11) 0.0093(9) 0.0063(9) 0.0130(9)
C109 0.0175(12) 0.0214(12) 0.0282(12) 0.0116(10) 0.0037(10) 0.0099(10)
C33 0.0175(13) 0.0242(13) 0.0253(13) 0.0098(11) 0.0057(11) 0.0100(11)
F63 0.036(2) 0.041(2) 0.061(3) 0.022(2) 0.017(2) -0.003(2)
C41 0.0213(15) 0.0228(15) 0.0282(16) 0.0080(14) 0.0059(13) 0.0076(13)
C107 0.0199(11) 0.0242(11) 0.0310(12) 0.0098(10) 0.0036(10) 0.0069(9)
C77 0.0217(11) 0.0222(11) 0.0329(12) 0.0112(10) 0.0072(10) 0.0086(10)
C14 0.0276(14) 0.0240(13) 0.0223(13) 0.0081(11) 0.0062(11) 0.0138(11)
C18 0.0292(15) 0.0284(14) 0.0225(14) 0.0067(12) 0.0049(12) 0.0113(12)
C64 0.0259(13) 0.0212(12) 0.0214(13) 0.0110(11) 0.0067(11) 0.0100(11)
C69 0.0220(13) 0.0195(12) 0.0284(14) 0.0059(11) 0.0007(11) 0.0072(11)
C45 0.0196(13) 0.0185(13) 0.0274(13) 0.0049(11) 0.0015(11) 0.0076(11)
F32 0.037(2) 0.031(2) 0.022(2) 0.0051(16) -0.0061(16) 0.0100(18)
C71 0.0198(13) 0.0217(12) 0.0277(14) 0.0096(11) 0.0003(11) 0.0063(11)
C80 0.0179(10) 0.0186(10) 0.0320(11) 0.0110(9) 0.0066(9) 0.0111(9)
C2 0.0261(14) 0.0267(14) 0.0269(14) 0.0092(12) 0.0030(11) 0.0108(11)
C82 0.0181(10) 0.0177(10) 0.0324(11) 0.0112(9) 0.0065(9) 0.0111(9)
F25 0.046(3) 0.111(4) 0.032(2) 0.021(2) -0.006(2) 0.032(3)
C94 0.0295(16) 0.0310(16) 0.0266(16) 0.0041(14) 0.0026(14) 0.0148(14)
O13 0.0194(14) 0.0183(14) 0.0270(14) 0.0040(12) 0.0010(12) 0.0089(12)
F22 0.023(2) 0.043(2) 0.071(3) -0.007(2) 0.012(2) 0.008(2)
C76 0.0201(12) 0.0214(12) 0.0326(13) 0.0102(11) 0.0074(11) 0.0091(10)
C52 0.0235(12) 0.0247(12) 0.0178(12) 0.0081(10) 0.0051(10) 0.0144(10)
O24 0.0184(13) 0.0174(12) 0.0329(14) 0.0102(11) 0.0072(11) 0.0121(10)
C19 0.0247(12) 0.0237(11) 0.0223(11) 0.0088(10) 0.0058(10) 0.0124(10)
C65 0.0252(13) 0.0215(13) 0.0216(13) 0.0093(11) 0.0060(11) 0.0105(11)
C92 0.0397(15) 0.0308(14) 0.0236(13) 0.0116(12) 0.0068(12) 0.0227(13)
C114 0.0191(12) 0.0212(12) 0.0309(12) 0.0068(11) 0.0023(10) 0.0131(10)
C72 0.0212(15) 0.0241(15) 0.0282(16) 0.0099(14) 0.0015(13) 0.0044(13)
C56 0.0207(10) 0.0227(10) 0.0189(10) 0.0085(9) 0.0050(9) 0.0139(9)
C112 0.0189(12) 0.0235(12) 0.0294(13) 0.0103(11) 0.0044(11) 0.0081(10)
F51 0.062(3) 0.090(4) 0.065(3) -0.033(3) -0.036(3) 0.042(3)
C20 0.0235(12) 0.0224(12) 0.0227(12) 0.0090(10) 0.0062(10) 0.0126(10)
C51 0.0250(12) 0.0256(12) 0.0181(12) 0.0080(10) 0.0043(10) 0.0136(11)
C119 0.0190(12) 0.0213(12) 0.0302(12) 0.0068(11) 0.0033(10) 0.0129(10)
F50 0.078(3) 0.031(2) 0.047(3) 0.001(2) 0.011(2) 0.018(2)
C12 0.0280(14) 0.0258(14) 0.0219(13) 0.0077(11) 0.0071(11) 0.0141(12)
C68 0.0236(15) 0.0201(15) 0.0294(16) 0.0050(14) -0.0001(13) 0.0074(13)
F5 0.035(2) 0.065(3) 0.050(3) 0.033(2) 0.0008(19) 0.023(2)
O2 0.0341(16) 0.0233(14) 0.0200(14) 0.0102(12) 0.0065(12) 0.0189(13)
C44 0.0186(13) 0.0182(13) 0.0281(13) 0.0033(11) 0.0007(11) 0.0070(11)
C88 0.0187(12) 0.0185(11) 0.0341(13) 0.0110(11) 0.0069(10) 0.0109(10)
C31 0.0208(12) 0.0223(12) 0.0262(12) 0.0088(11) 0.0046(10) 0.0130(10)
C93 0.0403(17) 0.0317(16) 0.0245(16) 0.0122(14) 0.0042(14) 0.0219(15)
F55 0.033(3) 0.088(4) 0.086(4) -0.043(3) -0.020(2) 0.031(3)
C42 0.0187(15) 0.0170(15) 0.0294(16) 0.0027(14) -0.0009(13) 0.0065(13)
C86 0.045(4) 0.044(4) 0.038(4) 0.036(3) 0.014(3) 0.028(4)
C3 0.0260(14) 0.0255(14) 0.0255(14) 0.0095(12) 0.0034(11) 0.0105(12)
C99 0.0236(16) 0.0322(16) 0.0296(17) 0.0115(14) 0.0047(13) 0.0122(14)
C49 0.0309(14) 0.0289(14) 0.0211(14) 0.0075(12) 0.0011(12) 0.0090(12)
C21 0.0229(12) 0.0219(11) 0.0229(12) 0.0095(10) 0.0064(10) 0.0130(10)
C4 0.0250(13) 0.0234(13) 0.0242(14) 0.0101(11) 0.0033(11) 0.0111(11)
C105 0.0265(16) 0.0284(16) 0.0355(18) 0.0087(15) 0.0000(15) 0.0046(14)
C61 0.022(3) 0.034(4) 0.027(4) 0.011(3) 0.006(3) 0.009(3)
C101 0.0238(14) 0.0294(14) 0.0265(15) 0.0133(12) 0.0048(11) 0.0135(12)
F10 0.044(3) 0.088(4) 0.090(4) 0.054(3) 0.023(3) 0.008(3)
C96 0.0260(14) 0.0280(14) 0.0233(13) 0.0088(12) 0.0039(11) 0.0151(12)
C46 0.0218(15) 0.0204(15) 0.0279(16) 0.0054(14) 0.0021(13) 0.0056(13)
C83 0.045(4) 0.039(4) 0.058(5) 0.033(4) 0.025(4) 0.028(4)
C58 0.035(4) 0.027(3) 0.020(3) -0.003(3) -0.005(3) 0.020(3)
C50 0.0261(11) 0.0263(11) 0.0189(11) 0.0072(10) 0.0036(10) 0.0122(10)
C24 0.0242(12) 0.0230(12) 0.0227(12) 0.0089(10) 0.0064(10) 0.0128(10)
F44 0.097(4) 0.043(3) 0.035(3) 0.018(2) 0.014(3) -0.030(3)
C6 0.0383(17) 0.0294(16) 0.0222(16) 0.0063(14) 0.0072(14) 0.0152(15)
C37 0.0257(15) 0.0255(15) 0.0258(16) 0.0092(14) 0.0032(13) 0.0092(13)
O19 0.0256(14) 0.0207(13) 0.0208(14) 0.0123(12) 0.0065(12) 0.0101(12)
C15 0.0283(16) 0.0247(16) 0.0229(16) 0.0080(14) 0.0060(13) 0.0141(14)
C91 0.0416(15) 0.0320(14) 0.0239(13) 0.0121(12) 0.0095(12) 0.0224(13)
C27 0.034(4) 0.020(3) 0.026(4) 0.011(3) -0.002(3) 0.004(3)
C67 0.0264(16) 0.0233(15) 0.0217(15) 0.0087(13) 0.0050(13) 0.0110(13)
C103 0.0253(16) 0.0297(16) 0.0262(17) 0.0118(14) 0.0053(13) 0.0135(14)
C39 0.0213(13) 0.0215(13) 0.0254(14) 0.0091(11) 0.0051(11) 0.0102(11)
C11 0.0287(16) 0.0276(16) 0.0215(16) 0.0070(14) 0.0081(14) 0.0139(14)
C35 0.0200(13) 0.0249(13) 0.0259(13) 0.0083(11) 0.0059(11) 0.0111(11)
C84 0.029(4) 0.031(4) 0.058(5) 0.010(3) 0.010(3) 0.013(3)
F34 0.038(3) 0.105(4) 0.137(5) 0.099(4) 0.028(3) 0.019(3)
F59 0.104(4) 0.134(5) 0.093(4) 0.068(4) 0.079(3) 0.087(4)
C90 0.0418(15) 0.0317(14) 0.0241(14) 0.0135(12) 0.0123(12) 0.0234(13)
F58 0.103(5) 0.132(5) 0.026(3) 0.025(3) 0.024(3) 0.007(4)
C59 0.029(4) 0.031(4) 0.023(3) 0.007(3) 0.006(3) 0.016(3)
C47 0.072(6) 0.043(5) 0.045(5) 0.014(4) 0.003(4) 0.019(4)
C10 0.0367(17) 0.0285(16) 0.0258(16) 0.0085(14) 0.0093(14) 0.0139(15)
C75 0.0277(14) 0.0287(14) 0.0355(15) 0.0110(13) 0.0067(13) 0.0049(13)
C48 0.0331(17) 0.0301(16) 0.0225(16) 0.0076(14) -0.0003(14) 0.0087(14)
C89 0.0442(17) 0.0341(16) 0.0261(16) 0.0129(15) 0.0134(14) 0.0213(15)
C102 0.0245(14) 0.0284(14) 0.0254(14) 0.0125(12) 0.0053(11) 0.0146(12)
C116 0.022(4) 0.026(4) 0.093(6) 0.025(4) 0.007(4) 0.009(3)
C13 0.0281(14) 0.0253(14) 0.0224(13) 0.0070(11) 0.0069(11) 0.0134(12)
C74 0.0299(17) 0.0303(17) 0.0372(17) 0.0107(15) 0.0064(15) 0.0029(15)
C115 0.048(5) 0.020(4) 0.045(5) -0.004(3) -0.016(3) 0.008(3)
C70 0.0207(13) 0.0205(12) 0.0284(14) 0.0079(11) 0.0002(11) 0.0066(11)
F2 0.026(2) 0.041(2) 0.047(2) 0.0069(19) 0.0093(18) 0.0102(19)
F11 0.097(4) 0.059(3) 0.037(3) 0.025(2) 0.034(3) 0.017(3)
F19 0.056(3) 0.029(2) 0.043(2) 0.0071(18) 0.023(2) 0.024(2)
F37 0.044(2) 0.043(2) 0.021(2) 0.0070(17) 0.0047(17) 0.020(2)
F47 0.033(2) 0.034(2) 0.039(2) 0.0039(18) 0.0088(17) 0.0179(19)
O20 0.0254(15) 0.0212(14) 0.0200(14) 0.0093(12) 0.0063(12) 0.0117(12)
F33 0.037(2) 0.027(2) 0.034(2) 0.0070(17) -0.0002(18) -0.0066(18)
O15 0.0212(14) 0.0220(14) 0.0235(15) 0.0096(12) 0.0038(11) 0.0108(12)
O11 0.0203(14) 0.0250(14) 0.0252(15) 0.0077(12) 0.0064(12) 0.0120(12)
O3 0.0237(15) 0.0229(14) 0.0236(15) 0.0085(12) 0.0032(12) 0.0120(12)
N1 0.0209(11) 0.0235(11) 0.0261(11) 0.0080(9) 0.0051(9) 0.0132(9)
F1 0.025(2) 0.029(2) 0.036(2) -0.0030(17) 0.0006(17) -0.0012(17)
O28 0.0376(16) 0.0292(15) 0.0222(14) 0.0102(13) 0.0075(13) 0.0229(13)
F21 0.034(2) 0.042(2) 0.057(3) 0.004(2) 0.028(2) 0.009(2)
O32 0.0195(13) 0.0220(12) 0.0314(13) 0.0058(11) 0.0022(11) 0.0134(11)
F28 0.018(2) 0.070(3) 0.086(3) 0.055(3) 0.001(2) 0.009(2)
N6 0.0182(11) 0.0172(10) 0.0329(12) 0.0113(9) 0.0069(9) 0.0113(9)
F6 0.055(3) 0.037(2) 0.038(2) 0.0087(19) -0.014(2) 0.007(2)
C104 0.075(6) 0.031(4) 0.051(5) 0.005(4) 0.019(4) 0.004(4)
O16 0.0202(13) 0.0214(12) 0.0205(13) 0.0086(11) 0.0036(11) 0.0146(11)
F45 0.035(2) 0.042(2) 0.022(2) 0.0122(17) 0.0053(16) 0.0099(18)
C29 0.021(4) 0.033(4) 0.045(4) 0.012(3) 0.006(3) 0.006(3)
F41 0.077(3) 0.018(2) 0.040(2) 0.0158(18) 0.001(2) -0.009(2)
O29 0.0402(16) 0.0301(15) 0.0232(15) 0.0138(13) 0.0131(13) 0.0252(13)
F18 0.065(3) 0.073(3) 0.047(3) 0.041(2) 0.032(2) 0.037(3)
F39 0.038(2) 0.074(3) 0.031(2) 0.000(2) -0.0089(18) 0.033(2)
C38 0.0227(13) 0.0225(13) 0.0245(14) 0.0093(11) 0.0042(11) 0.0105(11)
O34 0.0231(12) 0.0264(12) 0.0335(13) 0.0100(11) 0.0017(11) 0.0040(10)
O5 0.0275(15) 0.0248(15) 0.0218(15) 0.0077(12) 0.0067(12) 0.0148(12)
O26 0.0269(15) 0.0288(15) 0.0247(15) 0.0054(13) 0.0026(12) 0.0169(13)
F66 0.071(3) 0.090(3) 0.043(3) 0.047(2) 0.033(2) 0.059(3)
F40 0.035(2) 0.063(3) 0.048(3) 0.040(2) 0.0003(19) 0.008(2)
F52 0.046(3) 0.053(3) 0.038(2) 0.019(2) 0.018(2) -0.001(2)
C63 0.0275(16) 0.0220(15) 0.0223(16) 0.0112(13) 0.0061(13) 0.0088(13)
C40 0.0207(13) 0.0211(13) 0.0264(14) 0.0088(11) 0.0057(11) 0.0093(11)
F15 0.046(3) 0.031(2) 0.059(3) -0.019(2) 0.021(2) -0.014(2)
C55 0.0250(12) 0.0255(12) 0.0182(12) 0.0080(10) 0.0042(10) 0.0129(11)
C60 0.0201(12) 0.0217(12) 0.0194(12) 0.0083(10) 0.0041(10) 0.0133(10)
C62 0.029(4) 0.023(3) 0.033(4) 0.003(3) -0.002(3) 0.017(3)
C28 0.024(4) 0.014(3) 0.047(4) -0.001(3) -0.005(3) 0.006(3)
F60 0.104(4) 0.056(3) 0.066(3) 0.040(3) 0.055(3) 0.036(3)
C81 0.0189(12) 0.0204(12) 0.0326(13) 0.0094(11) 0.0071(10) 0.0096(10)
F56 0.054(3) 0.061(3) 0.096(4) 0.054(3) -0.040(3) -0.017(2)
C1 0.0277(16) 0.0277(16) 0.0278(16) 0.0096(14) 0.0023(14) 0.0100(14)
C97 0.0259(14) 0.0271(14) 0.0232(13) 0.0105(12) 0.0046(11) 0.0137(12)
C78 0.0203(12) 0.0203(12) 0.0326(13) 0.0106(11) 0.0070(11) 0.0102(10)
F54 0.064(3) 0.064(3) 0.120(4) 0.074(3) 0.044(3) 0.044(3)
C110 0.0172(10) 0.0214(10) 0.0279(11) 0.0102(9) 0.0046(9) 0.0113(9)
C95 0.0268(14) 0.0289(14) 0.0247(14) 0.0060(12) 0.0027(11) 0.0165(12)
C108 0.0186(12) 0.0224(12) 0.0290(13) 0.0115(11) 0.0032(11) 0.0092(10)
C100 0.0230(14) 0.0304(14) 0.0283(15) 0.0125(12) 0.0053(11) 0.0128(12)
F12 0.089(4) 0.039(3) 0.072(3) 0.032(2) 0.040(3) 0.026(3)
C87 0.035(4) 0.044(4) 0.045(4) 0.032(3) 0.024(3) 0.029(3)
C32 0.0190(15) 0.0256(15) 0.0260(16) 0.0099(13) 0.0058(13) 0.0093(13)
C30 0.027(4) 0.027(4) 0.046(4) 0.010(3) 0.002(3) 0.011(3)
C85 0.0188(12) 0.0193(11) 0.0346(13) 0.0101(11) 0.0070(10) 0.0108(10)
C8 0.0367(15) 0.0274(14) 0.0232(14) 0.0080(12) 0.0083(12) 0.0153(12)
C106 0.0248(14) 0.0274(14) 0.0343(15) 0.0099(13) 0.0006(12) 0.0042(12)
C36 0.0208(15) 0.0260(15) 0.0269(16) 0.0068(13) 0.0069(13) 0.0099(14)
C26 0.0209(12) 0.0232(12) 0.0265(12) 0.0080(11) 0.0042(10) 0.0133(10)
C98 0.0271(16) 0.0281(16) 0.0241(16) 0.0111(14) 0.0052(13) 0.0128(14)
C9 0.0355(15) 0.0265(14) 0.0245(14) 0.0086(12) 0.0088(12) 0.0159(12)
F43 0.057(3) 0.184(5) 0.126(4) 0.131(4) 0.064(3) 0.084(4)
C5 0.0263(16) 0.0239(16) 0.0240(16) 0.0117(14) 0.0032(13) 0.0094(14)
C17 0.0314(17) 0.0308(16) 0.0232(16) 0.0067(14) 0.0046(14) 0.0101(14)
C73 0.062(6) 0.076(6) 0.046(5) 0.026(4) 0.024(4) 0.002(5)
C117 0.026(4) 0.031(4) 0.032(4) 0.004(3) 0.010(3) 0.005(3)

loop_
_atom_type_symbol
_atom_type_description
_atom_type_scat_dispersion_real
_atom_type_scat_dispersion_imag
_atom_type_scat_source
C C 0.0033 0.0016 'International Tables Vol C Tables 4.2.6.8 and 6.1.1.4'
H H 0.0000 0.0000 'International Tables Vol C Tables 4.2.6.8 and 6.1.1.4'
Cu Cu 0.3201 1.2651 'International Tables Vol C Tables 4.2.6.8 and 6.1.1.4'
F F 0.0171 0.0103 'International Tables Vol C Tables 4.2.6.8 and 6.1.1.4'
Ho Ho -0.2175 4.6783 'International Tables Vol C Tables 4.2.6.8 and 6.1.1.4'
N N 0.0061 0.0033 'International Tables Vol C Tables 4.2.6.8 and 6.1.1.4'
O O 0.0106 0.0060 'International Tables Vol C Tables 4.2.6.8 and 6.1.1.4'

loop_
_geom_angle_atom_site_label_1
_geom_angle_atom_site_label_2
_geom_angle_atom_site_label_3
_geom_angle
_geom_angle_site_symmetry_1
_geom_angle_site_symmetry_3
O11 Ho2 O12 140.94(13) . .
O11 Ho2 O16 90.08(13) . .
O12 Ho2 O16 104.48(13) . .
O11 Ho2 O14 143.49(13) . .
O12 Ho2 O14 75.12(13) . .
O16 Ho2 O14 69.95(13) . .
O11 Ho2 O13 75.38(13) . .
O12 Ho2 O13 74.07(13) . .
O16 Ho2 O13 74.55(12) . .
O14 Ho2 O13 124.39(13) . .
O11 Ho2 O15 71.77(13) . .
O12 Ho2 O15 146.31(13) . .
O16 Ho2 O15 77.36(12) . .
O14 Ho2 O15 74.12(13) . .
O13 Ho2 O15 136.23(12) . .
O11 Ho2 O10 73.76(13) . .
O12 Ho2 O10 75.00(13) . .
O16 Ho2 O10 147.67(13) . .
O14 Ho2 O10 137.37(13) . .
O13 Ho2 O10 74.34(12) . .
O15 Ho2 O10 121.30(13) . .
O11 Ho2 O8 105.75(13) . .
O12 Ho2 O8 87.91(13) . .
O16 Ho2 O8 137.30(12) . .
O14 Ho2 O8 74.37(13) . .
O13 Ho2 O8 147.39(12) . .
O15 Ho2 O8 70.86(12) . .
O10 Ho2 O8 74.84(12) . .
O30 Ho3 O24 93.51(13) . .
O30 Ho3 O27 137.16(14) . .
O24 Ho3 O27 103.01(13) . .
O30 Ho3 O28 150.19(14) . .
O24 Ho3 O28 70.71(13) . .
O27 Ho3 O28 72.31(14) . .
O30 Ho3 O26 73.22(14) . .
O24 Ho3 O26 74.45(13) . .
O27 Ho3 O26 73.70(14) . .
O28 Ho3 O26 123.21(13) . .
O30 Ho3 O31 74.59(14) . .
O24 Ho3 O31 151.74(13) . .
O27 Ho3 O31 72.33(13) . .
O28 Ho3 O31 130.21(14) . .
O26 Ho3 O31 77.56(13) . .
O30 Ho3 O29 77.50(14) . .
O24 Ho3 O29 74.51(12) . .
O27 Ho3 O29 144.88(14) . .
O28 Ho3 O29 73.99(14) . .
O26 Ho3 O29 135.34(14) . .
O31 Ho3 O29 125.56(13) . .
O30 Ho3 O32 100.32(13) . .
O24 Ho3 O32 136.19(13) . .
O27 Ho3 O32 94.51(13) . .
O28 Ho3 O32 77.19(13) . .
O26 Ho3 O32 149.36(13) . .
O31 Ho3 O32 71.89(13) . .
O29 Ho3 O32 68.44(13) . .
O6 Ho1 O33 88.62(13) . 1_645
O6 Ho1 O3 144.78(13) . .
O33 Ho1 O3 101.45(13) 1_645 .
O6 Ho1 O5 73.03(13) . .
O33 Ho1 O5 145.13(13) 1_645 .
O3 Ho1 O5 80.07(13) . .
O6 Ho1 O1 70.53(13) . .
O33 Ho1 O1 78.19(13) 1_645 .
O3 Ho1 O1 144.40(13) . .
O5 Ho1 O1 120.49(13) . .
O6 Ho1 O4 78.14(14) . .
O33 Ho1 O4 73.73(13) 1_645 .
O3 Ho1 O4 72.67(14) . .
O5 Ho1 O4 73.61(13) . .
O1 Ho1 O4 138.01(14) . .
O6 Ho1 O7 108.03(13) . .
O33 Ho1 O7 140.39(13) 1_645 .
O3 Ho1 O7 85.51(13) . .
O5 Ho1 O7 74.37(13) . .
O1 Ho1 O7 74.35(13) . .
O4 Ho1 O7 143.76(13) . .
O6 Ho1 O2 141.21(13) . .
O33 Ho1 O2 73.54(13) 1_645 .
O3 Ho1 O2 73.63(13) . .
O5 Ho1 O2 137.78(14) . .
O1 Ho1 O2 72.21(13) . .
O4 Ho1 O2 126.32(13) . .
O7 Ho1 O2 71.22(12) . .
O20 Cu1 O22 164.36(16) . .
O20 Cu1 O21 87.29(16) . .
O22 Cu1 O21 93.14(16) . .
O20 Cu1 O19 93.18(16) . .
O22 Cu1 O19 89.91(16) . .
O21 Cu1 O19 166.92(15) . .
O20 Cu1 O17 105.30(14) . .
O22 Cu1 O17 90.19(14) . .
O21 Cu1 O17 81.16(14) . .
O19 Cu1 O17 86.11(14) . .
O20 Cu1 O23 75.64(14) . .
O22 Cu1 O23 88.77(14) . .
O21 Cu1 O23 95.62(14) . .
O19 Cu1 O23 97.17(14) . .
O17 Cu1 O23 176.55(13) . .
C69 O22 Cu1 123.5(4) . .
C43 O12 Ho2 134.5(4) . .
C100 O30 Ho3 130.6(4) . .
O16 N3 C56 125.6(5) . .
O16 N3 C57 120.9(4) . .
C56 N3 C57 112.5(4) . .
C55 C54 C53 120.6(5) . .
C55 C54 H54 119.7 . .
C53 C54 H54 119.7 . .
C40 O14 Ho2 133.6(4) . .
N4 O17 Cu1 133.2(3) . .
O32 N7 C113 125.1(5) . .
O32 N7 C114 120.9(4) . .
C113 N7 C114 113.5(4) . .
C50 O18 C49 118.0(4) . .
C2 O4 Ho1 133.6(4) . .
C14 O6 Ho1 136.0(4) . .
C19 O9 C18 116.5(4) . .
N5 O23 Cu1 129.0(3) . .
C102 O31 Ho3 132.0(4) . .
N2 O8 Ho2 138.0(3) . .
C77 O25 C75 117.5(5) . .
N7 C113 N8 106.9(5) . .
N7 C113 C110 126.2(5) . .
N8 C113 C110 126.9(5) . .
N2 C25 N1 105.8(5) . .
N2 C25 C22 128.6(5) . .
N1 C25 C22 125.6(5) . .
O20 C66 C65 127.0(6) . .
O20 C66 C67 114.1(5) . .
C65 C66 C67 118.9(5) . .
N8 O33 Ho1 147.0(3) . 1_465
N1 O7 Ho1 140.1(3) . .
C33 O10 Ho2 132.7(4) . .
O17 N4 C56 124.5(5) . .
O17 N4 C60 122.4(4) . .
C56 N4 C60 112.5(4) . .
C52 C53 C54 118.9(5) . .
C52 C53 C56 121.4(5) . .
C54 C53 C56 119.7(5) . .
O8 N2 C25 123.9(5) . .
O8 N2 C31 122.4(4) . .
C25 N2 C31 113.3(4) . .
C24 C23 C22 121.3(5) . .
C24 C23 H23 119.3 . .
C22 C23 H23 119.3 . .
O2 C7 C8 127.6(6) . .
O2 C7 C6 115.1(5) . .
C8 C7 C6 117.3(5) . .
C112 C111 C110 120.6(6) . .
C112 C111 H111 119.7 . .
C110 C111 H111 119.7 . .
C9 O1 Ho1 135.9(4) . .
C17 C16 H16A 120.0 . .
C17 C16 H16B 120.0 . .
H16A C16 H16B 120.0 . .
C97 O27 Ho3 134.6(4) . .
C71 O21 Cu1 124.5(4) . .
O12 C43 C44 127.8(5) . .
O12 C43 C42 114.4(5) . .
C44 C43 C42 117.8(5) . .
O33 N8 C113 125.8(5) . .
O33 N8 C119 119.8(4) . .
C113 N8 C119 113.2(4) . .
C35 C34 C33 120.4(5) . .
C35 C34 H34 119.8 . .
C33 C34 H34 119.8 . .
O23 N5 C82 125.3(5) . .
O23 N5 C85 122.4(4) . .
C82 N5 C85 111.9(4) . .
N3 C57 C58 110.2(4) . .
N3 C57 C59 104.2(4) . .
C58 C57 C59 109.8(5) . .
N3 C57 C60 100.1(4) . .
C58 C57 C60 116.0(5) . .
C59 C57 C60 115.3(4) . .
C119 C118 H11A 109.5 . .
C119 C118 H11B 109.5 . .
H11A C118 H11B 109.5 . .
C119 C118 H11C 109.5 . .
H11A C118 H11C 109.5 . .
H11B C118 H11C 109.5 . .
C78 C79 C80 120.2(5) . .
C78 C79 H79 119.9 . .
C80 C79 H79 119.9 . .
C21 C22 C23 116.5(5) . .
C21 C22 C25 122.4(5) . .
C23 C22 C25 121.1(5) . .
C108 C109 C110 121.6(5) . .
C108 C109 H109 119.2 . .
C110 C109 H109 119.2 . .
O10 C33 C34 128.1(5) . .
O10 C33 C32 115.3(5) . .
C34 C33 C32 116.6(5) . .
F30 C41 F28 107.4(5) . .
F30 C41 F29 106.1(5) . .
F28 C41 F29 105.1(5) . .
F30 C41 C40 112.2(5) . .
F28 C41 C40 110.3(5) . .
F29 C41 C40 115.2(5) . .
O34 C107 C112 114.9(5) . .
O34 C107 C108 124.6(6) . .
C112 C107 C108 120.5(6) . .
O25 C77 C78 116.7(5) . .
O25 C77 C76 125.1(5) . .
C78 C77 C76 118.2(5) . .
O6 C14 C13 127.2(6) . .
O6 C14 C15 114.9(5) . .
C13 C14 C15 117.9(5) . .
O9 C18 C17 108.8(5) . .
O9 C18 H18A 109.9 . .
C17 C18 H18A 109.9 . .
O9 C18 H18B 109.9 . .
C17 C18 H18B 109.9 . .
H18A C18 H18B 108.3 . .
O19 C64 C65 127.7(5) . .
O19 C64 C63 113.9(5) . .
C65 C64 C63 118.4(5) . .
O22 C69 C70 128.7(5) . .
O22 C69 C68 112.3(5) . .
C70 C69 C68 119.0(5) . .
O13 C45 C44 127.9(6) . .
O13 C45 C46 114.8(5) . .
C44 C45 C46 117.3(5) . .
O21 C71 C70 126.8(5) . .
O21 C71 C72 113.3(5) . .
C70 C71 C72 119.9(5) . .
C81 C80 C79 118.9(5) . .
C81 C80 C82 120.0(5) . .
C79 C80 C82 121.1(5) . .
O4 C2 C3 127.2(6) . .
O4 C2 C1 114.9(6) . .
C3 C2 C1 117.9(5) . .
N6 C82 N5 107.4(5) . .
N6 C82 C80 126.7(5) . .
N5 C82 C80 125.9(5) . .
F50 C94 F51 108.8(6) . .
F50 C94 F49 105.4(5) . .
F51 C94 F49 105.8(6) . .
F50 C94 C95 113.1(5) . .
F51 C94 C95 110.2(5) . .
F49 C94 C95 113.2(5) . .
C45 O13 Ho2 133.3(3) . .
C81 C76 C77 121.1(5) . .
C81 C76 H76 119.5 . .
C77 C76 H76 119.5 . .
C51 C52 C53 121.6(5) . .
C51 C52 H52 119.2 . .
C53 C52 H52 119.2 . .
N6 O24 Ho3 142.8(3) . .
O9 C19 C20 115.9(5) . .
O9 C19 C24 125.4(5) . .
C20 C19 C24 118.6(6) . .
C64 C65 C66 122.0(6) . .
C64 C65 H65 119.0 . .
C66 C65 H65 119.0 . .
O28 C92 C91 126.2(6) . .
O28 C92 C93 112.5(5) . .
C91 C92 C93 121.2(6) . .
N7 C114 C116 110.0(4) . .
N7 C114 C115 105.1(5) . .
C116 C114 C115 112.2(5) . .
N7 C114 C119 100.1(4) . .
C116 C114 C119 114.3(5) . .
C115 C114 C119 114.0(4) . .
F43 C72 F45 106.3(5) . .
F43 C72 F44 108.3(6) . .
F45 C72 F44 105.8(5) . .
F43 C72 C71 110.2(5) . .
F45 C72 C71 112.9(5) . .
F44 C72 C71 112.9(5) . .
N3 C56 N4 106.4(5) . .
N3 C56 C53 126.3(5) . .
N4 C56 C53 127.3(5) . .
C111 C112 C107 119.9(6) . .
C111 C112 H112 120.0 . .
C107 C112 H112 120.0 . .
C21 C20 C19 121.0(5) . .
C21 C20 H20 119.5 . .
C19 C20 H20 119.5 . .
C52 C51 C50 118.2(5) . .
C52 C51 H51 120.9 . .
C50 C51 H51 120.9 . .
N8 C119 C118 110.1(4) . .
N8 C119 C117 106.0(5) . .
C118 C119 C117 110.1(5) . .
N8 C119 C114 100.3(4) . .
C118 C119 C114 114.9(5) . .
C117 C119 C114 114.6(4) . .
O5 C12 C13 127.9(5) . .
O5 C12 C11 113.8(5) . .
C13 C12 C11 118.2(5) . .
F47 C68 F48 107.6(4) . .
F47 C68 F46 106.9(5) . .
F48 C68 F46 107.7(5) . .
F47 C68 C69 110.7(5) . .
F48 C68 C69 113.2(5) . .
F46 C68 C69 110.5(5) . .
C7 O2 Ho1 135.3(4) . .
C45 C44 C43 121.0(6) . .
C45 C44 H44 119.5 . .
C43 C44 H44 119.5 . .
N6 C88 C86 106.4(5) . .
N6 C88 C87 109.6(4) . .
C86 C88 C87 112.5(5) . .
N6 C88 C85 98.7(4) . .
C86 C88 C85 114.5(5) . .
C87 C88 C85 114.0(5) . .
N2 C31 C30 112.1(4) . .
N2 C31 C29 106.8(5) . .
C30 C31 C29 109.7(5) . .
N2 C31 C26 98.7(4) . .
C30 C31 C26 114.6(5) . .
C29 C31 C26 114.4(4) . .
F55 C93 F56 109.0(6) . .
F55 C93 F57 106.9(5) . .
F56 C93 F57 103.9(5) . .
F55 C93 C92 112.0(5) . .
F56 C93 C92 110.9(5) . .
F57 C93 C92 113.8(5) . .
F33 C42 F32 107.7(5) . .
F33 C42 F31 108.6(5) . .
F32 C42 F31 105.3(4) . .
F33 C42 C43 112.6(5) . .
F32 C42 C43 113.2(5) . .
F31 C42 C43 109.1(5) . .
C88 C86 H86A 109.5 . .
C88 C86 H86B 109.5 . .
H86A C86 H86B 109.5 . .
C88 C86 H86C 109.5 . .
H86A C86 H86C 109.5 . .
H86B C86 H86C 109.5 . .
C4 C3 C2 121.0(6) . .
C4 C3 H3 119.5 . .
C2 C3 H3 119.5 . .
F61 C99 F63 108.6(5) . .
F61 C99 F62 107.1(5) . .
F63 C99 F62 106.5(5) . .
F61 C99 C100 111.3(5) . .
F63 C99 C100 111.0(5) . .
F62 C99 C100 112.1(5) . .
O18 C49 C48 106.2(5) . .
O18 C49 H49A 110.5 . .
C48 C49 H49A 110.5 . .
O18 C49 H49B 110.5 . .
C48 C49 H49B 110.5 . .
H49A C49 H49B 108.7 . .
C20 C21 C22 121.7(5) . .
C20 C21 H21 119.1 . .
C22 C21 H21 119.1 . .
O3 C4 C3 127.5(6) . .
O3 C4 C5 113.6(5) . .
C3 C4 C5 118.8(5) . .
C104 C105 C106 123.7(6) . .
C104 C105 H105 118.1 . .
C106 C105 H105 118.1 . .
C60 C61 H61A 109.5 . .
C60 C61 H61B 109.5 . .
H61A C61 H61B 109.5 . .
C60 C61 H61C 109.5 . .
H61A C61 H61C 109.5 . .
H61B C61 H61C 109.5 . .
C102 C101 C100 122.1(6) . .
C102 C101 H101 118.9 . .
C100 C101 H101 118.9 . .
C95 C96 C97 122.0(5) . .
C95 C96 H96 119.0 . .
C97 C96 H96 119.0 . .
F34 C46 F36 109.1(6) . .
F34 C46 F35 106.4(5) . .
F36 C46 F35 104.1(5) . .
F34 C46 C45 110.4(5) . .
F36 C46 C45 112.0(5) . .
F35 C46 C45 114.5(5) . .
C85 C83 H83A 109.5 . .
C85 C83 H83B 109.5 . .
H83A C83 H83B 109.5 . .
C85 C83 H83C 109.5 . .
H83A C83 H83C 109.5 . .
H83B C83 H83C 109.5 . .
C57 C58 H58A 109.5 . .
C57 C58 H58B 109.5 . .
H58A C58 H58B 109.5 . .
C57 C58 H58C 109.5 . .
H58A C58 H58C 109.5 . .
H58B C58 H58C 109.5 . .
O18 C50 C55 114.4(5) . .
O18 C50 C51 124.6(5) . .
C55 C50 C51 121.0(5) . .
C23 C24 C19 120.7(5) . .
C23 C24 H24 119.6 . .
C19 C24 H24 119.6 . .
F7 C6 F9 106.9(5) . .
F7 C6 F8 106.9(6) . .
F9 C6 F8 106.7(6) . .
F7 C6 C7 110.0(5) . .
F9 C6 C7 113.8(5) . .
F8 C6 C7 112.1(5) . .
F25 C37 F27 107.0(6) . .
F25 C37 F26 105.5(5) . .
F27 C37 F26 106.1(5) . .
F25 C37 C38 111.7(5) . .
F27 C37 C38 111.4(5) . .
F26 C37 C38 114.7(5) . .
C64 O19 Cu1 123.9(4) . .
F13 C15 F15 109.4(6) . .
F13 C15 F14 105.6(5) . .
F15 C15 F14 105.9(5) . .
F13 C15 C14 112.7(5) . .
F15 C15 C14 113.7(5) . .
F14 C15 C14 109.0(5) . .
C90 C91 C92 121.9(6) . .
C90 C91 H91 119.0 . .
C92 C91 H91 119.0 . .
C26 C27 H27A 109.5 . .
C26 C27 H27B 109.5 . .
H27A C27 H27B 109.5 . .
C26 C27 H27C 109.5 . .
H27A C27 H27C 109.5 . .
H27B C27 H27C 109.5 . .
F37 C67 F39 106.8(5) . .
F37 C67 F38 107.0(4) . .
F39 C67 F38 106.9(5) . .
F37 C67 C66 112.7(5) . .
F39 C67 C66 109.8(4) . .
F38 C67 C66 113.2(5) . .
F66 C103 F64 106.6(5) . .
F66 C103 F65 106.0(5) . .
F64 C103 F65 106.5(5) . .
F66 C103 C102 110.1(5) . .
F64 C103 C102 114.4(5) . .
F65 C103 C102 112.7(5) . .
C38 C39 C40 121.3(5) . .
C38 C39 H39 119.4 . .
C40 C39 H39 119.4 . .
F18 C11 F17 107.8(5) . .
F18 C11 F16 107.3(5) . .
F17 C11 F16 105.2(5) . .
F18 C11 C12 111.3(5) . .
F17 C11 C12 112.5(5) . .
F16 C11 C12 112.3(5) . .
O11 C35 C34 128.5(6) . .
O11 C35 C36 113.4(5) . .
C34 C35 C36 118.1(5) . .
C85 C84 H84A 109.5 . .
C85 C84 H84B 109.5 . .
H84A C84 H84B 109.5 . .
C85 C84 H84C 109.5 . .
H84A C84 H84C 109.5 . .
H84B C84 H84C 109.5 . .
O29 C90 C91 129.1(6) . .
O29 C90 C89 113.3(6) . .
C91 C90 C89 117.5(6) . .
C57 C59 H59A 109.5 . .
C57 C59 H59B 109.5 . .
H59A C59 H59B 109.5 . .
C57 C59 H59C 109.5 . .
H59A C59 H59C 109.5 . .
H59B C59 H59C 109.5 . .
C48 C47 H47A 120.0 . .
C48 C47 H47B 120.0 . .
H47A C47 H47B 120.0 . .
F12 C10 F10 106.8(6) . .
F12 C10 F11 108.1(5) . .
F10 C10 F11 107.2(5) . .
F12 C10 C9 110.6(5) . .
F10 C10 C9 110.2(5) . .
F11 C10 C9 113.6(5) . .
O25 C75 C74 108.3(5) . .
O25 C75 H75A 110.0 . .
C74 C75 H75A 110.0 . .
O25 C75 H75B 110.0 . .
C74 C75 H75B 110.0 . .
H75A C75 H75B 108.4 . .
C47 C48 C49 124.8(7) . .
C47 C48 H48 117.6 . .
C49 C48 H48 117.6 . .
F58 C89 F59 105.4(5) . .
F58 C89 F60 106.9(6) . .
F59 C89 F60 104.9(6) . .
F58 C89 C90 115.4(6) . .
F59 C89 C90 111.9(5) . .
F60 C89 C90 111.6(5) . .
O31 C102 C101 126.7(5) . .
O31 C102 C103 114.4(5) . .
C101 C102 C103 118.9(5) . .
C114 C116 H11D 109.5 . .
C114 C116 H11E 109.5 . .
H11D C116 H11E 109.5 . .
C114 C116 H11F 109.5 . .
H11D C116 H11F 109.5 . .
H11E C116 H11F 109.5 . .
C12 C13 C14 120.7(5) . .
C12 C13 H13 119.6 . .
C14 C13 H13 119.6 . .
C73 C74 C75 123.6(7) . .
C73 C74 H74 118.2 . .
C75 C74 H74 118.2 . .
C114 C115 H11G 109.5 . .
C114 C115 H11H 109.5 . .
H11G C115 H11H 109.5 . .
C114 C115 H11I 109.5 . .
H11G C115 H11I 109.5 . .
H11H C115 H11I 109.5 . .
C69 C70 C71 122.5(6) . .
C69 C70 H70 118.7 . .
C71 C70 H70 118.7 . .
C66 O20 Cu1 124.3(4) . .
C38 O15 Ho2 132.4(4) . .
C35 O11 Ho2 134.6(4) . .
C4 O3 Ho1 134.8(4) . .
O7 N1 C25 126.0(5) . .
O7 N1 C26 121.1(4) . .
C25 N1 C26 112.0(4) . .
C92 O28 Ho3 135.4(4) . .
N7 O32 Ho3 138.9(3) . .
O24 N6 C82 126.6(5) . .
O24 N6 C88 119.5(4) . .
C82 N6 C88 112.7(4) . .
C105 C104 H10A 120.0 . .
C105 C104 H10B 120.0 . .
H10A C104 H10B 120.0 . .
N3 O16 Ho2 138.4(3) . .
C31 C29 H29A 109.5 . .
C31 C29 H29B 109.5 . .
H29A C29 H29B 109.5 . .
C31 C29 H29C 109.5 . .
H29A C29 H29C 109.5 . .
H29B C29 H29C 109.5 . .
C90 O29 Ho3 133.2(4) . .
O15 C38 C39 129.1(6) . .
O15 C38 C37 113.0(5) . .
C39 C38 C37 117.8(5) . .
C107 O34 C106 116.9(5) . .
C12 O5 Ho1 134.0(4) . .
C95 O26 Ho3 132.8(4) . .
F40 C63 F42 106.8(5) . .
F40 C63 F41 106.5(5) . .
F42 C63 F41 107.8(5) . .
F40 C63 C64 111.1(5) . .
F42 C63 C64 110.6(5) . .
F41 C63 C64 113.7(5) . .
O14 C40 C39 127.9(6) . .
O14 C40 C41 113.2(5) . .
C39 C40 C41 118.8(5) . .
C54 C55 C50 119.6(6) . .
C54 C55 H55 120.2 . .
C50 C55 H55 120.2 . .
N4 C60 C62 109.0(4) . .
N4 C60 C61 105.8(4) . .
C62 C60 C61 110.8(5) . .
N4 C60 C57 100.9(4) . .
C62 C60 C57 115.0(5) . .
C61 C60 C57 114.3(4) . .
C60 C62 H62A 109.5 . .
C60 C62 H62B 109.5 . .
H62A C62 H62B 109.5 . .
C60 C62 H62C 109.5 . .
H62A C62 H62C 109.5 . .
H62B C62 H62C 109.5 . .
C26 C28 H28A 109.5 . .
C26 C28 H28B 109.5 . .
H28A C28 H28B 109.5 . .
C26 C28 H28C 109.5 . .
H28A C28 H28C 109.5 . .
H28B C28 H28C 109.5 . .
C76 C81 C80 120.5(5) . .
C76 C81 H81 119.8 . .
C80 C81 H81 119.8 . .
F6 C1 F5 108.3(5) . .
F6 C1 F4 107.2(5) . .
F5 C1 F4 105.6(5) . .
F6 C1 C2 111.2(5) . .
F5 C1 C2 110.7(5) . .
F4 C1 C2 113.5(5) . .
O27 C97 C96 126.9(6) . .
O27 C97 C98 114.3(5) . .
C96 C97 C98 118.6(5) . .
C79 C78 C77 121.2(6) . .
C79 C78 H78 119.4 . .
C77 C78 H78 119.4 . .
C109 C110 C111 118.6(5) . .
C109 C110 C113 119.4(5) . .
C111 C110 C113 122.0(5) . .
O26 C95 C96 128.5(6) . .
O26 C95 C94 112.6(5) . .
C96 C95 C94 118.9(5) . .
C109 C108 C107 118.8(6) . .
C109 C108 H108 120.6 . .
C107 C108 H108 120.6 . .
O30 C100 C101 128.5(6) . .
O30 C100 C99 113.1(5) . .
C101 C100 C99 118.4(6) . .
C88 C87 H87A 109.5 . .
C88 C87 H87B 109.5 . .
H87A C87 H87B 109.5 . .
C88 C87 H87C 109.5 . .
H87A C87 H87C 109.5 . .
H87B C87 H87C 109.5 . .
F19 C32 F20 107.5(5) . .
F19 C32 F21 106.7(5) . .
F20 C32 F21 107.7(5) . .
F19 C32 C33 111.3(5) . .
F20 C32 C33 109.6(5) . .
F21 C32 C33 113.9(5) . .
C31 C30 H30A 109.5 . .
C31 C30 H30B 109.5 . .
H30A C30 H30B 109.5 . .
C31 C30 H30C 109.5 . .
H30A C30 H30C 109.5 . .
H30B C30 H30C 109.5 . .
N5 C85 C84 106.9(5) . .
N5 C85 C83 109.7(4) . .
C84 C85 C83 111.3(5) . .
N5 C85 C88 100.3(4) . .
C84 C85 C88 114.7(5) . .
C83 C85 C88 113.1(5) . .
C9 C8 C7 120.4(6) . .
C9 C8 H8 119.8 . .
C7 C8 H8 119.8 . .
O34 C106 C105 112.0(5) . .
O34 C106 H10C 109.2 . .
C105 C106 H10C 109.2 . .
O34 C106 H10D 109.2 . .
C105 C106 H10D 109.2 . .
H10C C106 H10D 107.9 . .
F23 C36 F22 107.3(5) . .
F23 C36 F24 107.1(4) . .
F22 C36 F24 106.4(5) . .
F23 C36 C35 110.8(5) . .
F22 C36 C35 113.8(5) . .
F24 C36 C35 111.2(5) . .
N1 C26 C27 107.3(5) . .
N1 C26 C28 111.0(5) . .
C27 C26 C28 110.3(5) . .
N1 C26 C31 99.1(4) . .
C27 C26 C31 114.8(5) . .
C28 C26 C31 113.8(5) . .
F54 C98 F53 106.6(5) . .
F54 C98 F52 106.2(5) . .
F53 C98 F52 106.5(5) . .
F54 C98 C97 110.9(5) . .
F53 C98 C97 111.5(5) . .
F52 C98 C97 114.6(5) . .
O1 C9 C8 127.8(6) . .
O1 C9 C10 113.5(5) . .
C8 C9 C10 118.7(5) . .
F1 C5 F2 107.2(5) . .
F1 C5 F3 107.2(5) . .
F2 C5 F3 106.5(5) . .
F1 C5 C4 112.8(5) . .
F2 C5 C4 111.1(5) . .
F3 C5 C4 111.7(5) . .
C16 C17 C18 126.3(7) . .
C16 C17 H17 116.9 . .
C18 C17 H17 116.9 . .
C74 C73 H73A 120.0 . .
C74 C73 H73B 120.0 . .
H73A C73 H73B 120.0 . .
C119 C117 H11J 109.5 . .
C119 C117 H11K 109.5 . .
H11J C117 H11K 109.5 . .
C119 C117 H11L 109.5 . .
H11J C117 H11L 109.5 . .
H11K C117 H11L 109.5 . .

loop_
_geom_bond_atom_site_label_1
_geom_bond_atom_site_label_2
_geom_bond_distance
_geom_bond_site_symmetry_2
Ho2 O11 2.304(4) .
Ho2 O12 2.310(4) .
Ho2 O16 2.321(3) .
Ho2 O14 2.327(4) .
Ho2 O13 2.337(4) .
Ho2 O15 2.353(4) .
Ho2 O10 2.357(3) .
Ho2 O8 2.367(4) .
Ho3 O30 2.305(4) .
Ho3 O24 2.321(3) .
Ho3 O27 2.325(4) .
Ho3 O28 2.327(4) .
Ho3 O26 2.346(4) .
Ho3 O31 2.352(4) .
Ho3 O29 2.355(4) .
Ho3 O32 2.384(3) .
Ho1 O6 2.310(4) .
Ho1 O33 2.314(3) 1_645
Ho1 O3 2.326(4) .
Ho1 O5 2.337(3) .
Ho1 O1 2.344(4) .
Ho1 O4 2.347(4) .
Ho1 O7 2.353(4) .
Ho1 O2 2.370(4) .
Cu1 O20 1.936(4) .
Cu1 O22 1.943(4) .
Cu1 O21 1.946(4) .
Cu1 O19 1.951(4) .
Cu1 O17 2.442(4) .
Cu1 O23 2.491(4) .
O22 C69 1.265(7) .
O12 C43 1.255(7) .
O30 C100 1.257(7) .
F14 C15 1.340(7) .
N3 O16 1.311(5) .
N3 C56 1.348(7) .
N3 C57 1.514(7) .
C54 C55 1.367(8) .
C54 C53 1.412(8) .
C54 H54 0.9300 .
O14 C40 1.255(6) .
F24 C36 1.336(7) .
F8 C6 1.319(7) .
F65 C103 1.336(6) .
O17 N4 1.290(5) .
F23 C36 1.327(6) .
F4 C1 1.369(7) .
N7 O32 1.297(5) .
N7 C113 1.340(7) .
N7 C114 1.502(7) .
O18 C50 1.378(7) .
O18 C49 1.453(7) .
F17 C11 1.321(7) .
O4 C2 1.240(7) .
F29 C41 1.339(6) .
O6 C14 1.254(6) .
O9 C19 1.357(7) .
O9 C18 1.442(6) .
O23 N5 1.280(5) .
F7 C6 1.300(7) .
O31 C102 1.249(7) .
F46 C68 1.341(7) .
O8 N2 1.302(5) .
O25 C77 1.364(7) .
O25 C75 1.445(7) .
C113 N8 1.350(7) .
C113 C110 1.448(8) .
F53 C98 1.328(7) .
F13 C15 1.298(6) .
F31 C42 1.351(6) .
C25 N2 1.343(7) .
C25 N1 1.361(6) .
C25 C22 1.439(8) .
C66 O20 1.254(6) .
C66 C65 1.406(8) .
C66 C67 1.512(8) .
O33 N8 1.296(5) .
O33 Ho1 2.314(3) 1_465
O7 N1 1.296(5) .
O10 C33 1.229(6) .
N4 C56 1.376(6) .
N4 C60 1.498(7) .
F64 C103 1.332(7) .
C53 C52 1.386(7) .
C53 C56 1.451(8) .
N2 C31 1.485(7) .
F35 C46 1.323(7) .
F3 C5 1.338(7) .
F48 C68 1.340(7) .
F16 C11 1.340(6) .
F62 C99 1.344(7) .
F26 C37 1.341(7) .
C23 C24 1.367(8) .
C23 C22 1.426(7) .
C23 H23 0.9300 .
C7 O2 1.245(6) .
C7 C8 1.411(8) .
C7 C6 1.531(8) .
C111 C112 1.361(8) .
C111 C110 1.404(8) .
C111 H111 0.9300 .
O1 C9 1.263(7) .
F42 C63 1.323(6) .
C16 C17 1.282(9) .
C16 H16A 0.9300 .
C16 H16B 0.9300 .
O27 C97 1.254(6) .
F30 C41 1.317(6) .
F38 C67 1.346(6) .
O21 C71 1.259(6) .
C43 C44 1.405(8) .
C43 C42 1.535(8) .
N8 C119 1.500(7) .
C34 C35 1.385(7) .
C34 C33 1.417(8) .
C34 H34 0.9300 .
F36 C46 1.311(6) .
F49 C94 1.342(7) .
N5 C82 1.365(7) .
N5 C85 1.486(7) .
C57 C58 1.514(8) .
C57 C59 1.538(7) .
C57 C60 1.535(8) .
F27 C37 1.327(7) .
F20 C32 1.326(7) .
F61 C99 1.317(7) .
F57 C93 1.335(7) .
C118 C119 1.526(7) .
C118 H11A 0.9600 .
C118 H11B 0.9600 .
C118 H11C 0.9600 .
C79 C78 1.373(8) .
C79 C80 1.410(7) .
C79 H79 0.9300 .
F9 C6 1.306(7) .
C22 C21 1.405(7) .
C109 C108 1.366(8) .
C109 C110 1.395(8) .
C109 H109 0.9300 .
C33 C32 1.552(7) .
F63 C99 1.331(7) .
C41 F28 1.333(7) .
C41 C40 1.496(8) .
C107 O34 1.368(7) .
C107 C112 1.394(8) .
C107 C108 1.399(8) .
C77 C78 1.400(8) .
C77 C76 1.402(8) .
C14 C13 1.389(7) .
C14 C15 1.542(8) .
C18 C17 1.471(8) .
C18 H18A 0.9700 .
C18 H18B 0.9700 .
C64 O19 1.269(6) .
C64 C65 1.391(8) .
C64 C63 1.533(8) .
C69 C70 1.373(8) .
C69 C68 1.537(8) .
C45 O13 1.262(6) .
C45 C44 1.389(8) .
C45 C46 1.535(8) .
F32 C42 1.350(7) .
C71 C70 1.395(8) .
C71 C72 1.517(8) .
C80 C81 1.394(7) .
C80 C82 1.453(7) .
C2 C3 1.402(8) .
C2 C1 1.515(8) .
C82 N6 1.331(6) .
F25 C37 1.323(7) .
C94 F50 1.313(7) .
C94 F51 1.322(7) .
C94 C95 1.533(8) .
F22 C36 1.329(6) .
C76 C81 1.375(7) .
C76 H76 0.9300 .
C52 C51 1.385(8) .
C52 H52 0.9300 .
O24 N6 1.303(5) .
C19 C20 1.392(7) .
C19 C24 1.395(7) .
C65 H65 0.9300 .
C92 O28 1.255(7) .
C92 C91 1.409(8) .
C92 C93 1.506(9) .
C114 C116 1.501(8) .
C114 C115 1.535(8) .
C114 C119 1.551(7) .
C72 F43 1.299(7) .
C72 F45 1.318(7) .
C72 F44 1.323(7) .
C112 H112 0.9300 .
C20 C21 1.366(8) .
C20 H20 0.9300 .
C51 C50 1.403(8) .
C51 H51 0.9300 .
C119 C117 1.536(8) .
C12 O5 1.258(7) .
C12 C13 1.388(8) .
C12 C11 1.538(7) .
C68 F47 1.322(6) .
F5 C1 1.331(7) .
C44 H44 0.9300 .
C88 N6 1.513(7) .
C88 C86 1.519(8) .
C88 C87 1.524(7) .
C88 C85 1.563(8) .
C31 C30 1.516(8) .
C31 C29 1.537(8) .
C31 C26 1.552(7) .
C93 F55 1.291(6) .
C93 F56 1.302(7) .
C42 F33 1.313(6) .
C86 H86A 0.9600 .
C86 H86B 0.9600 .
C86 H86C 0.9600 .
C3 C4 1.378(8) .
C3 H3 0.9300 .
C99 C100 1.548(8) .
C49 C48 1.486(8) .
C49 H49A 0.9700 .
C49 H49B 0.9700 .
C21 H21 0.9300 .
C4 O3 1.263(7) .
C4 C5 1.535(8) .
C105 C104 1.313(9) .
C105 C106 1.495(8) .
C105 H105 0.9300 .
C61 C60 1.527(7) .
C61 H61A 0.9600 .
C61 H61B 0.9600 .
C61 H61C 0.9600 .
C101 C102 1.394(8) .
C101 C100 1.398(8) .
C101 H101 0.9300 .
F10 C10 1.314(8) .
C96 C95 1.378(8) .
C96 C97 1.392(8) .
C96 H96 0.9300 .
C46 F34 1.303(7) .
C83 C85 1.536(8) .
C83 H83A 0.9600 .
C83 H83B 0.9600 .
C83 H83C 0.9600 .
C58 H58A 0.9600 .
C58 H58B 0.9600 .
C58 H58C 0.9600 .
C50 C55 1.397(8) .
C24 H24 0.9300 .
C37 C38 1.524(8) .
C15 F15 1.308(6) .
C91 C90 1.385(9) .
C91 H91 0.9300 .
C27 C26 1.507(8) .
C27 H27A 0.9600 .
C27 H27B 0.9600 .
C27 H27C 0.9600 .
C67 F37 1.316(6) .
C67 F39 1.327(6) .
C103 F66 1.331(6) .
C103 C102 1.511(8) .
C39 C38 1.386(8) .
C39 C40 1.389(8) .
C39 H39 0.9300 .
C11 F18 1.313(7) .
C35 O11 1.242(6) .
C35 C36 1.534(8) .
C84 C85 1.515(9) .
C84 H84A 0.9600 .
C84 H84B 0.9600 .
C84 H84C 0.9600 .
F59 C89 1.309(8) .
C90 O29 1.235(7) .
C90 C89 1.532(8) .
F58 C89 1.308(8) .
C59 H59A 0.9600 .
C59 H59B 0.9600 .
C59 H59C 0.9600 .
C47 C48 1.260(9) .
C47 H47A 0.9300 .
C47 H47B 0.9300 .
C10 F12 1.309(7) .
C10 F11 1.321(7) .
C10 C9 1.534(8) .
C75 C74 1.478(8) .
C75 H75A 0.9700 .
C75 H75B 0.9700 .
C48 H48 0.9300 .
C89 F60 1.316(7) .
C116 H11D 0.9600 .
C116 H11E 0.9600 .
C116 H11F 0.9600 .
C13 H13 0.9300 .
C74 C73 1.295(9) .
C74 H74 0.9300 .
C115 H11G 0.9600 .
C115 H11H 0.9600 .
C115 H11I 0.9600 .
C70 H70 0.9300 .
F2 C5 1.333(6) .
F19 C32 1.320(6) .
O15 C38 1.250(6) .
N1 C26 1.488(7) .
F1 C5 1.317(6) .
F21 C32 1.329(6) .
F6 C1 1.323(7) .
C104 H10A 0.9300 .
C104 H10B 0.9300 .
C29 H29A 0.9600 .
C29 H29B 0.9600 .
C29 H29C 0.9600 .
F41 C63 1.325(6) .
O34 C106 1.453(7) .
O26 C95 1.254(7) .
F40 C63 1.321(7) .
F52 C98 1.329(6) .
C55 H55 0.9300 .
C60 C62 1.520(7) .
C62 H62A 0.9600 .
C62 H62B 0.9600 .
C62 H62C 0.9600 .
C28 C26 1.536(7) .
C28 H28A 0.9600 .
C28 H28B 0.9600 .
C28 H28C 0.9600 .
C81 H81 0.9300 .
C97 C98 1.517(8) .
C78 H78 0.9300 .
F54 C98 1.324(6) .
C108 H108 0.9300 .
C87 H87A 0.9600 .
C87 H87B 0.9600 .
C87 H87C 0.9600 .
C30 H30A 0.9600 .
C30 H30B 0.9600 .
C30 H30C 0.9600 .
C8 C9 1.389(8) .
C8 H8 0.9300 .
C106 H10C 0.9700 .
C106 H10D 0.9700 .
C17 H17 0.9300 .
C73 H73A 0.9300 .
C73 H73B 0.9300 .
C117 H11J 0.9600 .
C117 H11K 0.9600 .
C117 H11L 0.9600 .

loop_
_geom_torsion_atom_site_label_1
_geom_torsion_atom_site_label_2
_geom_torsion_atom_site_label_3
_geom_torsion_atom_site_label_4
_geom_torsion
_geom_torsion_site_symmetry_1
O20 Cu1 O22 C69 -96.6(7) .
O21 Cu1 O22 C69 -5.4(5) .
O19 Cu1 O22 C69 161.9(4) .
O17 Cu1 O22 C69 75.8(4) .
O23 Cu1 O22 C69 -100.9(4) .
O11 Ho2 O12 C43 -28.7(6) .
O16 Ho2 O12 C43 80.0(5) .
O14 Ho2 O12 C43 144.2(5) .
O13 Ho2 O12 C43 11.1(5) .
O15 Ho2 O12 C43 168.8(4) .
O10 Ho2 O12 C43 -66.6(5) .
O8 Ho2 O12 C43 -141.4(5) .
O24 Ho3 O30 C100 -129.8(5) .
O27 Ho3 O30 C100 -16.4(5) .
O28 Ho3 O30 C100 174.1(4) .
O26 Ho3 O30 C100 -57.2(5) .
O31 Ho3 O30 C100 24.1(5) .
O29 Ho3 O30 C100 156.9(5) .
O32 Ho3 O30 C100 91.9(5) .
O11 Ho2 O14 C40 -8.1(6) .
O12 Ho2 O14 C40 179.4(5) .
O16 Ho2 O14 C40 -68.7(5) .
O13 Ho2 O14 C40 -122.3(5) .
O15 Ho2 O14 C40 13.3(5) .
O10 Ho2 O14 C40 132.6(4) .
O8 Ho2 O14 C40 87.4(5) .
O20 Cu1 O17 N4 -96.7(4) .
O22 Cu1 O17 N4 85.5(4) .
O21 Cu1 O17 N4 178.6(4) .
O19 Cu1 O17 N4 -4.4(4) .
O23 Cu1 O17 N4 157.9(19) .
O6 Ho1 O4 C2 140.1(5) .
O33 Ho1 O4 C2 -127.8(5) 1_645
O3 Ho1 O4 C2 -19.9(5) .
O5 Ho1 O4 C2 64.5(5) .
O1 Ho1 O4 C2 -177.8(4) .
O7 Ho1 O4 C2 35.7(6) .
O2 Ho1 O4 C2 -73.4(5) .
O33 Ho1 O6 C14 -144.4(5) 1_645
O3 Ho1 O6 C14 -36.3(6) .
O5 Ho1 O6 C14 5.5(5) .
O1 Ho1 O6 C14 137.6(5) .
O4 Ho1 O6 C14 -70.7(5) .
O7 Ho1 O6 C14 72.2(5) .
O2 Ho1 O6 C14 154.4(5) .
O20 Cu1 O23 N5 164.9(4) .
O22 Cu1 O23 N5 -16.4(4) .
O21 Cu1 O23 N5 -109.4(4) .
O19 Cu1 O23 N5 73.4(4) .
O17 Cu1 O23 N5 -89(2) .
O30 Ho3 O31 C102 -21.0(5) .
O24 Ho3 O31 C102 46.7(6) .
O27 Ho3 O31 C102 131.4(5) .
O28 Ho3 O31 C102 178.0(4) .
O26 Ho3 O31 C102 54.7(5) .
O29 Ho3 O31 C102 -82.8(5) .
O32 Ho3 O31 C102 -127.6(5) .
O11 Ho2 O8 N2 -91.9(5) .
O12 Ho2 O8 N2 51.0(5) .
O16 Ho2 O8 N2 160.2(4) .
O14 Ho2 O8 N2 126.1(5) .
O13 Ho2 O8 N2 -4.5(6) .
O15 Ho2 O8 N2 -155.7(5) .
O10 Ho2 O8 N2 -24.1(5) .
O32 N7 C113 N8 -179.6(5) .
C114 N7 C113 N8 9.1(6) .
O32 N7 C113 C110 -1.5(9) .
C114 N7 C113 C110 -172.8(5) .
O6 Ho1 O7 N1 -86.2(5) .
O33 Ho1 O7 N1 163.1(5) 1_645
O3 Ho1 O7 N1 60.5(5) .
O5 Ho1 O7 N1 -20.4(5) .
O1 Ho1 O7 N1 -149.2(5) .
O4 Ho1 O7 N1 8.2(6) .
O2 Ho1 O7 N1 134.7(5) .
O11 Ho2 O10 C33 -15.0(5) .
O12 Ho2 O10 C33 141.3(5) .
O16 Ho2 O10 C33 47.8(6) .
O14 Ho2 O10 C33 -171.8(5) .
O13 Ho2 O10 C33 64.0(5) .
O15 Ho2 O10 C33 -71.0(5) .
O8 Ho2 O10 C33 -126.8(5) .
Cu1 O17 N4 C56 75.9(6) .
Cu1 O17 N4 C60 -113.7(5) .
C55 C54 C53 C52 3.1(8) .
C55 C54 C53 C56 -177.2(5) .
Ho2 O8 N2 C25 82.1(7) .
Ho2 O8 N2 C31 -105.9(5) .
N1 C25 N2 O8 -176.6(4) .
C22 C25 N2 O8 1.6(9) .
N1 C25 N2 C31 10.8(6) .
C22 C25 N2 C31 -171.0(6) .
O6 Ho1 O1 C9 175.6(5) .
O33 Ho1 O1 C9 82.9(5) 1_645
O3 Ho1 O1 C9 -10.4(6) .
O5 Ho1 O1 C9 -129.0(5) .
O4 Ho1 O1 C9 131.5(5) .
O7 Ho1 O1 C9 -68.3(5) .
O2 Ho1 O1 C9 6.6(5) .
O30 Ho3 O27 C97 -29.1(6) .
O24 Ho3 O27 C97 80.8(5) .
O28 Ho3 O27 C97 145.4(5) .
O26 Ho3 O27 C97 11.6(5) .
O31 Ho3 O27 C97 -70.2(5) .
O29 Ho3 O27 C97 162.3(5) .
O32 Ho3 O27 C97 -139.6(5) .
O20 Cu1 O21 C71 174.5(4) .
O22 Cu1 O21 C71 10.2(4) .
O19 Cu1 O21 C71 -93.0(8) .
O17 Cu1 O21 C71 -79.5(4) .
O23 Cu1 O21 C71 99.3(4) .
Ho2 O12 C43 C44 -8.3(9) .
Ho2 O12 C43 C42 171.1(3) .
Ho1 O33 N8 C113 88.6(7) 1_465
Ho1 O33 N8 C119 -105.0(6) 1_465
N7 C113 N8 O33 175.5(5) .
C110 C113 N8 O33 -2.6(9) .
N7 C113 N8 C119 8.3(6) .
C110 C113 N8 C119 -169.7(5) .
Cu1 O23 N5 C82 80.5(6) .
Cu1 O23 N5 C85 -107.0(5) .
O16 N3 C57 C58 42.4(6) .
C56 N3 C57 C58 -147.9(5) .
O16 N3 C57 C59 -75.4(5) .
C56 N3 C57 C59 94.3(5) .
O16 N3 C57 C60 165.1(4) .
C56 N3 C57 C60 -25.2(6) .
C24 C23 C22 C21 -1.8(8) .
C24 C23 C22 C25 177.4(5) .
N2 C25 C22 C21 -150.1(6) .
N1 C25 C22 C21 27.7(9) .
N2 C25 C22 C23 30.7(9) .
N1 C25 C22 C23 -151.4(5) .
Ho2 O10 C33 C34 14.7(9) .
Ho2 O10 C33 C32 -164.0(3) .
C35 C34 C33 O10 -3.0(10) .
C35 C34 C33 C32 175.7(5) .
C75 O25 C77 C78 -167.6(5) .
C75 O25 C77 C76 14.1(8) .
Ho1 O6 C14 C13 0.6(9) .
Ho1 O6 C14 C15 179.2(3) .
C19 O9 C18 C17 172.4(5) .
Cu1 O22 C69 C70 -0.3(9) .
Cu1 O22 C69 C68 179.6(4) .
Cu1 O21 C71 C70 -9.9(8) .
Cu1 O21 C71 C72 169.6(3) .
C78 C79 C80 C81 -0.5(8) .
C78 C79 C80 C82 -178.2(5) .
Ho1 O4 C2 C3 20.2(9) .
Ho1 O4 C2 C1 -161.0(4) .
O23 N5 C82 N6 -176.6(5) .
C85 N5 C82 N6 10.2(6) .
O23 N5 C82 C80 4.1(9) .
C85 N5 C82 C80 -169.1(6) .
C81 C80 C82 N6 -143.9(6) .
C79 C80 C82 N6 33.8(9) .
C81 C80 C82 N5 35.3(9) .
C79 C80 C82 N5 -147.0(6) .
C44 C45 O13 Ho2 12.0(9) .
C46 C45 O13 Ho2 -168.1(3) .
O11 Ho2 O13 C45 142.6(5) .
O12 Ho2 O13 C45 -12.8(5) .
O16 Ho2 O13 C45 -123.2(5) .
O14 Ho2 O13 C45 -71.5(5) .
O15 Ho2 O13 C45 -175.1(4) .
O10 Ho2 O13 C45 65.7(5) .
O8 Ho2 O13 C45 46.1(6) .
O25 C77 C76 C81 -179.6(5) .
C78 C77 C76 C81 2.1(9) .
C54 C53 C52 C51 -3.9(8) .
C56 C53 C52 C51 176.5(5) .
O30 Ho3 O24 N6 48.1(5) .
O27 Ho3 O24 N6 -92.0(5) .
O28 Ho3 O24 N6 -157.8(5) .
O26 Ho3 O24 N6 -23.4(5) .
O31 Ho3 O24 N6 -15.2(7) .
O29 Ho3 O24 N6 124.1(5) .
O32 Ho3 O24 N6 157.0(5) .
C18 O9 C19 C20 -168.2(5) .
C18 O9 C19 C24 11.5(8) .
O19 C64 C65 C66 6.0(9) .
C63 C64 C65 C66 -175.5(5) .
O20 C66 C65 C64 5.2(9) .
C67 C66 C65 C64 -173.0(5) .
O32 N7 C114 C116 46.5(7) .
C113 N7 C114 C116 -141.9(5) .
O32 N7 C114 C115 -74.5(6) .
C113 N7 C114 C115 97.2(6) .
O32 N7 C114 C119 167.1(4) .
C113 N7 C114 C119 -21.3(6) .
O21 C71 C72 F43 -68.2(7) .
C70 C71 C72 F43 111.3(6) .
O21 C71 C72 F45 50.5(7) .
C70 C71 C72 F45 -130.0(6) .
O21 C71 C72 F44 170.5(5) .
C70 C71 C72 F44 -9.9(8) .
O16 N3 C56 N4 -178.2(4) .
C57 N3 C56 N4 12.7(6) .
O16 N3 C56 C53 2.5(8) .
C57 N3 C56 C53 -166.7(5) .
O17 N4 C56 N3 177.6(4) .
C60 N4 C56 N3 6.3(6) .
O17 N4 C56 C53 -3.1(8) .
C60 N4 C56 C53 -174.4(5) .
C52 C53 C56 N3 -150.3(5) .
C54 C53 C56 N3 30.1(8) .
C52 C53 C56 N4 30.5(8) .
C54 C53 C56 N4 -149.2(5) .
C110 C111 C112 C107 -0.7(8) .
O34 C107 C112 C111 178.9(5) .
C108 C107 C112 C111 -0.8(8) .
O9 C19 C20 C21 177.3(5) .
C24 C19 C20 C21 -2.4(8) .
C53 C52 C51 C50 1.8(8) .
O33 N8 C119 C118 49.8(7) .
C113 N8 C119 C118 -142.2(5) .
O33 N8 C119 C117 -69.3(6) .
C113 N8 C119 C117 98.7(5) .
O33 N8 C119 C114 171.2(4) .
C113 N8 C119 C114 -20.8(6) .
N7 C114 C119 N8 22.7(5) .
C116 C114 C119 N8 140.2(5) .
C115 C114 C119 N8 -89.0(6) .
N7 C114 C119 C118 140.6(5) .
C116 C114 C119 C118 -101.9(6) .
C115 C114 C119 C118 29.0(7) .
N7 C114 C119 C117 -90.3(5) .
C116 C114 C119 C117 27.2(7) .
C115 C114 C119 C117 158.1(5) .
O22 C69 C68 F47 -52.1(7) .
C70 C69 C68 F47 127.7(6) .
O22 C69 C68 F48 -173.0(5) .
C70 C69 C68 F48 6.8(8) .
O22 C69 C68 F46 66.1(7) .
C70 C69 C68 F46 -114.1(6) .
C8 C7 O2 Ho1 8.7(9) .
C6 C7 O2 Ho1 -172.0(4) .
O6 Ho1 O2 C7 -26.5(6) .
O33 Ho1 O2 C7 -92.4(5) 1_645
O3 Ho1 O2 C7 159.9(5) .
O5 Ho1 O2 C7 106.2(5) .
O1 Ho1 O2 C7 -9.9(5) .
O4 Ho1 O2 C7 -147.0(5) .
O7 Ho1 O2 C7 69.2(5) .
O13 C45 C44 C43 -2.1(9) .
C46 C45 C44 C43 178.0(5) .
O12 C43 C44 C45 0.1(9) .
C42 C43 C44 C45 -179.2(5) .
O8 N2 C31 C30 38.5(7) .
C25 N2 C31 C30 -148.8(5) .
O8 N2 C31 C29 -81.6(6) .
C25 N2 C31 C29 91.1(5) .
O8 N2 C31 C26 159.5(4) .
C25 N2 C31 C26 -27.7(6) .
O28 C92 C93 F55 -63.6(7) .
C91 C92 C93 F55 115.1(6) .
O28 C92 C93 F56 58.3(7) .
C91 C92 C93 F56 -122.9(6) .
O28 C92 C93 F57 175.0(5) .
C91 C92 C93 F57 -6.2(8) .
O12 C43 C42 F33 40.3(7) .
C44 C43 C42 F33 -140.3(5) .
O12 C43 C42 F32 162.8(5) .
C44 C43 C42 F32 -17.8(7) .
O12 C43 C42 F31 -80.3(6) .
C44 C43 C42 F31 99.1(6) .
O4 C2 C3 C4 -2.6(9) .
C1 C2 C3 C4 178.7(5) .
C50 O18 C49 C48 170.9(5) .
C19 C20 C21 C22 1.2(9) .
C23 C22 C21 C20 0.8(8) .
C25 C22 C21 C20 -178.4(5) .
C2 C3 C4 O3 -5.5(9) .
C2 C3 C4 C5 177.3(5) .
O13 C45 C46 F34 83.9(6) .
C44 C45 C46 F34 -96.2(7) .
O13 C45 C46 F36 -37.8(7) .
C44 C45 C46 F36 142.0(6) .
O13 C45 C46 F35 -156.0(5) .
C44 C45 C46 F35 23.8(7) .
C49 O18 C50 C55 -171.8(5) .
C49 O18 C50 C51 6.9(8) .
C52 C51 C50 O18 -177.5(5) .
C52 C51 C50 C55 1.1(8) .
C22 C23 C24 C19 0.7(8) .
O9 C19 C24 C23 -178.3(5) .
C20 C19 C24 C23 1.4(8) .
O2 C7 C6 F7 -87.6(7) .
C8 C7 C6 F7 91.8(7) .
O2 C7 C6 F9 152.4(5) .
C8 C7 C6 F9 -28.2(8) .
O2 C7 C6 F8 31.2(8) .
C8 C7 C6 F8 -149.4(6) .
C65 C64 O19 Cu1 -3.5(8) .
C63 C64 O19 Cu1 177.9(3) .
O20 Cu1 O19 C64 -5.0(4) .
O22 Cu1 O19 C64 159.7(4) .
O21 Cu1 O19 C64 -96.7(8) .
O17 Cu1 O19 C64 -110.1(4) .
O23 Cu1 O19 C64 70.9(4) .
O6 C14 C15 F13 -58.3(7) .
C13 C14 C15 F13 120.4(6) .
O6 C14 C15 F15 176.5(5) .
C13 C14 C15 F15 -4.8(8) .
O6 C14 C15 F14 58.6(6) .
C13 C14 C15 F14 -122.7(5) .
O28 C92 C91 C90 0.7(9) .
C93 C92 C91 C90 -178.0(5) .
O20 C66 C67 F37 41.1(7) .
C65 C66 C67 F37 -140.5(5) .
O20 C66 C67 F39 -77.9(6) .
C65 C66 C67 F39 100.5(6) .
O20 C66 C67 F38 162.7(5) .
C65 C66 C67 F38 -18.9(7) .
O5 C12 C11 F18 81.2(7) .
C13 C12 C11 F18 -96.4(7) .
O5 C12 C11 F17 -40.0(7) .
C13 C12 C11 F17 142.4(6) .
O5 C12 C11 F16 -158.5(5) .
C13 C12 C11 F16 24.0(8) .
C33 C34 C35 O11 -0.8(10) .
C33 C34 C35 C36 179.1(5) .
C92 C91 C90 O29 2.9(10) .
C92 C91 C90 C89 -177.3(5) .
C77 O25 C75 C74 171.7(5) .
O18 C49 C48 C47 121.9(7) .
O29 C90 C89 F58 -173.0(6) .
C91 C90 C89 F58 7.2(9) .
O29 C90 C89 F59 -52.5(8) .
C91 C90 C89 F59 127.7(6) .
O29 C90 C89 F60 64.7(7) .
C91 C90 C89 F60 -115.1(7) .
Ho3 O31 C102 C101 14.3(9) .
Ho3 O31 C102 C103 -163.3(3) .
C100 C101 C102 O31 1.8(9) .
C100 C101 C102 C103 179.3(5) .
F66 C103 C102 O31 75.4(6) .
F64 C103 C102 O31 -164.6(5) .
F65 C103 C102 O31 -42.7(7) .
F66 C103 C102 C101 -102.4(6) .
F64 C103 C102 C101 17.6(7) .
F65 C103 C102 C101 139.5(5) .
O5 C12 C13 C14 0.1(10) .
C11 C12 C13 C14 177.3(5) .
O6 C14 C13 C12 -6.0(10) .
C15 C14 C13 C12 175.5(5) .
O25 C75 C74 C73 126.3(7) .
O22 C69 C70 C71 4.0(10) .
C68 C69 C70 C71 -175.8(5) .
O21 C71 C70 C69 1.7(10) .
C72 C71 C70 C69 -177.8(6) .
C65 C66 O20 Cu1 -16.5(8) .
C67 C66 O20 Cu1 161.7(3) .
O22 Cu1 O20 C66 -86.8(7) .
O21 Cu1 O20 C66 -178.7(4) .
O19 Cu1 O20 C66 14.4(4) .
O17 Cu1 O20 C66 101.2(4) .
O23 Cu1 O20 C66 -82.2(4) .
O11 Ho2 O15 C38 157.1(5) .
O12 Ho2 O15 C38 -34.4(6) .
O16 Ho2 O15 C38 62.8(5) .
O14 Ho2 O15 C38 -9.7(5) .
O13 Ho2 O15 C38 113.8(5) .
O10 Ho2 O15 C38 -145.9(4) .
O8 Ho2 O15 C38 -88.3(5) .
C34 C35 O11 Ho2 -7.9(10) .
C36 C35 O11 Ho2 172.2(3) .
O12 Ho2 O11 C35 -26.3(6) .
O16 Ho2 O11 C35 -139.8(5) .
O14 Ho2 O11 C35 165.3(5) .
O13 Ho2 O11 C35 -65.8(5) .
O15 Ho2 O11 C35 143.6(5) .
O10 Ho2 O11 C35 11.8(5) .
O8 Ho2 O11 C35 80.4(5) .
C3 C4 O3 Ho1 -4.4(9) .
C5 C4 O3 Ho1 172.9(3) .
O6 Ho1 O3 C4 -23.1(6) .
O33 Ho1 O3 C4 81.0(5) 1_645
O5 Ho1 O3 C4 -63.5(5) .
O1 Ho1 O3 C4 166.6(4) .
O4 Ho1 O3 C4 12.3(5) .
O7 Ho1 O3 C4 -138.4(5) .
O2 Ho1 O3 C4 149.8(5) .
Ho1 O7 N1 C25 79.6(7) .
Ho1 O7 N1 C26 -112.3(5) .
N2 C25 N1 O7 -178.1(5) .
C22 C25 N1 O7 3.6(9) .
N2 C25 N1 C26 12.8(6) .
C22 C25 N1 C26 -165.5(5) .
C91 C92 O28 Ho3 -4.1(9) .
C93 C92 O28 Ho3 174.6(3) .
O30 Ho3 O28 C92 -14.4(6) .
O24 Ho3 O28 C92 -75.7(5) .
O27 Ho3 O28 C92 173.1(5) .
O26 Ho3 O28 C92 -131.0(5) .
O31 Ho3 O28 C92 126.5(5) .
O29 Ho3 O28 C92 3.1(5) .
O32 Ho3 O28 C92 74.1(5) .
C113 N7 O32 Ho3 90.6(6) .
C114 N7 O32 Ho3 -98.8(6) .
O30 Ho3 O32 N7 -97.9(5) .
O24 Ho3 O32 N7 155.8(4) .
O27 Ho3 O32 N7 41.7(5) .
O28 Ho3 O32 N7 112.4(5) .
O26 Ho3 O32 N7 -23.5(6) .
O31 Ho3 O32 N7 -28.0(5) .
O29 Ho3 O32 N7 -170.0(5) .
Ho3 O24 N6 C82 84.5(7) .
Ho3 O24 N6 C88 -108.7(6) .
N5 C82 N6 O24 178.4(5) .
C80 C82 N6 O24 -2.3(9) .
N5 C82 N6 C88 10.8(6) .
C80 C82 N6 C88 -169.9(6) .
C86 C88 N6 O24 -75.0(6) .
C87 C88 N6 O24 46.8(7) .
C85 C88 N6 O24 166.2(4) .
C86 C88 N6 C82 93.6(5) .
C87 C88 N6 C82 -144.6(5) .
C85 C88 N6 C82 -25.3(6) .
C56 N3 O16 Ho2 81.6(6) .
C57 N3 O16 Ho2 -110.2(5) .
O11 Ho2 O16 N3 54.2(5) .
O12 Ho2 O16 N3 -89.2(5) .
O14 Ho2 O16 N3 -157.1(5) .
O13 Ho2 O16 N3 -20.6(5) .
O15 Ho2 O16 N3 125.4(5) .
O10 Ho2 O16 N3 -4.5(6) .
O8 Ho2 O16 N3 167.8(4) .
C91 C90 O29 Ho3 -3.0(9) .
C89 C90 O29 Ho3 177.3(3) .
O30 Ho3 O29 C90 171.5(5) .
O24 Ho3 O29 C90 74.2(5) .
O27 Ho3 O29 C90 -16.4(6) .
O28 Ho3 O29 C90 0.3(5) .
O26 Ho3 O29 C90 121.7(5) .
O31 Ho3 O29 C90 -128.0(5) .
O32 Ho3 O29 C90 -81.9(5) .
Ho2 O15 C38 C39 4.0(9) .
Ho2 O15 C38 C37 -174.6(3) .
C40 C39 C38 O15 4.9(10) .
C40 C39 C38 C37 -176.5(5) .
F25 C37 C38 O15 -46.1(7) .
F27 C37 C38 O15 73.5(6) .
F26 C37 C38 O15 -166.1(5) .
F25 C37 C38 C39 135.2(6) .
F27 C37 C38 C39 -105.3(6) .
F26 C37 C38 C39 15.2(8) .
C112 C107 O34 C106 -175.9(5) .
C108 C107 O34 C106 3.9(8) .
C13 C12 O5 Ho1 11.0(9) .
C11 C12 O5 Ho1 -166.3(3) .
O6 Ho1 O5 C12 -11.0(5) .
O33 Ho1 O5 C12 50.2(6) 1_645
O3 Ho1 O5 C12 146.0(5) .
O1 Ho1 O5 C12 -65.3(5) .
O4 Ho1 O5 C12 71.3(5) .
O7 Ho1 O5 C12 -125.9(5) .
O2 Ho1 O5 C12 -162.2(5) .
O30 Ho3 O26 C95 139.8(5) .
O24 Ho3 O26 C95 -121.6(5) .
O27 Ho3 O26 C95 -12.6(5) .
O28 Ho3 O26 C95 -67.9(5) .
O31 Ho3 O26 C95 62.4(5) .
O29 Ho3 O26 C95 -169.0(5) .
O32 Ho3 O26 C95 58.0(6) .
O19 C64 C63 F40 -51.3(7) .
C65 C64 C63 F40 130.0(5) .
O19 C64 C63 F42 67.1(7) .
C65 C64 C63 F42 -111.6(6) .
O19 C64 C63 F41 -171.4(5) .
C65 C64 C63 F41 9.9(8) .
Ho2 O14 C40 C39 -11.5(9) .
Ho2 O14 C40 C41 170.3(3) .
C38 C39 C40 O14 -1.2(9) .
C38 C39 C40 C41 176.9(5) .
F30 C41 C40 O14 57.5(7) .
F28 C41 C40 O14 -62.2(6) .
F29 C41 C40 O14 179.0(5) .
F30 C41 C40 C39 -120.8(6) .
F28 C41 C40 C39 119.4(6) .
F29 C41 C40 C39 0.7(8) .
C53 C54 C55 C50 -0.3(8) .
O18 C50 C55 C54 176.9(5) .
C51 C50 C55 C54 -1.8(8) .
O17 N4 C60 C62 45.7(6) .
C56 N4 C60 C62 -142.8(5) .
O17 N4 C60 C61 -73.5(5) .
C56 N4 C60 C61 98.0(5) .
O17 N4 C60 C57 167.1(4) .
C56 N4 C60 C57 -21.4(5) .
N3 C57 C60 N4 25.4(5) .
C58 C57 C60 N4 143.9(4) .
C59 C57 C60 N4 -85.7(5) .
N3 C57 C60 C62 142.5(5) .
C58 C57 C60 C62 -99.0(6) .
C59 C57 C60 C62 31.4(7) .
N3 C57 C60 C61 -87.6(5) .
C58 C57 C60 C61 30.9(7) .
C59 C57 C60 C61 161.3(5) .
C77 C76 C81 C80 -0.7(9) .
C79 C80 C81 C76 -0.1(8) .
C82 C80 C81 C76 177.7(5) .
O4 C2 C1 F6 53.2(7) .
C3 C2 C1 F6 -127.9(6) .
O4 C2 C1 F5 -67.3(7) .
C3 C2 C1 F5 111.6(6) .
O4 C2 C1 F4 174.2(5) .
C3 C2 C1 F4 -7.0(7) .
Ho3 O27 C97 C96 -8.6(9) .
Ho3 O27 C97 C98 168.1(3) .
C95 C96 C97 O27 -0.6(10) .
C95 C96 C97 C98 -177.1(5) .
C80 C79 C78 C77 2.0(9) .
O25 C77 C78 C79 178.9(5) .
C76 C77 C78 C79 -2.7(9) .
C108 C109 C110 C111 -2.3(8) .
C108 C109 C110 C113 176.3(5) .
C112 C111 C110 C109 2.3(8) .
C112 C111 C110 C113 -176.3(5) .
N7 C113 C110 C109 -147.4(6) .
N8 C113 C110 C109 30.2(8) .
N7 C113 C110 C111 31.1(9) .
N8 C113 C110 C111 -151.2(5) .
Ho3 O26 C95 C96 11.1(9) .
Ho3 O26 C95 C94 -165.6(4) .
C97 C96 C95 O26 -0.9(10) .
C97 C96 C95 C94 175.7(5) .
F50 C94 C95 O26 -43.3(7) .
F51 C94 C95 O26 78.7(7) .
F49 C94 C95 O26 -163.1(5) .
F50 C94 C95 C96 139.6(6) .
F51 C94 C95 C96 -98.4(7) .
F49 C94 C95 C96 19.8(8) .
C110 C109 C108 C107 0.8(8) .
O34 C107 C108 C109 -178.9(5) .
C112 C107 C108 C109 0.8(8) .
Ho3 O30 C100 C101 -21.9(9) .
Ho3 O30 C100 C99 159.2(3) .
C102 C101 C100 O30 2.2(9) .
C102 C101 C100 C99 -179.0(5) .
F61 C99 C100 O30 -53.9(7) .
F63 C99 C100 O30 67.2(6) .
F62 C99 C100 O30 -173.8(5) .
F61 C99 C100 C101 127.1(6) .
F63 C99 C100 C101 -111.8(6) .
F62 C99 C100 C101 7.2(7) .
O10 C33 C32 F19 -43.3(7) .
C34 C33 C32 F19 137.9(5) .
O10 C33 C32 F20 75.5(6) .
C34 C33 C32 F20 -103.4(6) .
O10 C33 C32 F21 -163.9(5) .
C34 C33 C32 F21 17.3(7) .
O23 N5 C85 C84 -78.7(6) .
C82 N5 C85 C84 94.7(5) .
O23 N5 C85 C83 42.1(7) .
C82 N5 C85 C83 -144.5(5) .
O23 N5 C85 C88 161.4(5) .
C82 N5 C85 C88 -25.2(6) .
N6 C88 C85 N5 27.5(5) .
C86 C88 C85 N5 -85.0(6) .
C87 C88 C85 N5 143.6(5) .
N6 C88 C85 C84 -86.6(6) .
C86 C88 C85 C84 160.9(5) .
C87 C88 C85 C84 29.4(7) .
N6 C88 C85 C83 144.3(5) .
C86 C88 C85 C83 31.8(7) .
C87 C88 C85 C83 -99.6(6) .
O2 C7 C8 C9 1.2(10) .
C6 C7 C8 C9 -178.2(5) .
C107 O34 C106 C105 73.4(6) .
C104 C105 C106 O34 -132.8(7) .
O11 C35 C36 F23 -71.3(6) .
C34 C35 C36 F23 108.9(6) .
O11 C35 C36 F22 167.8(5) .
C34 C35 C36 F22 -12.1(8) .
O11 C35 C36 F24 47.7(7) .
C34 C35 C36 F24 -132.2(5) .
O7 N1 C26 C27 -79.0(6) .
C25 N1 C26 C27 90.7(5) .
O7 N1 C26 C28 41.5(7) .
C25 N1 C26 C28 -148.8(5) .
O7 N1 C26 C31 161.4(4) .
C25 N1 C26 C31 -28.9(6) .
N2 C31 C26 N1 30.8(5) .
C30 C31 C26 N1 149.9(5) .
C29 C31 C26 N1 -82.1(6) .
N2 C31 C26 C27 -83.1(5) .
C30 C31 C26 C27 36.0(7) .
C29 C31 C26 C27 164.0(5) .
N2 C31 C26 C28 148.6(5) .
C30 C31 C26 C28 -92.3(6) .
C29 C31 C26 C28 35.7(7) .
O27 C97 C98 F54 -69.5(7) .
C96 C97 C98 F54 107.4(6) .
O27 C97 C98 F53 49.2(7) .
C96 C97 C98 F53 -133.9(5) .
O27 C97 C98 F52 170.2(5) .
C96 C97 C98 F52 -12.9(8) .
Ho1 O1 C9 C8 -1.8(9) .
Ho1 O1 C9 C10 178.7(4) .
C7 C8 C9 O1 -4.6(10) .
C7 C8 C9 C10 174.9(5) .
F12 C10 C9 O1 -61.2(7) .
F10 C10 C9 O1 56.7(7) .
F11 C10 C9 O1 177.0(5) .
F12 C10 C9 C8 119.2(6) .
F10 C10 C9 C8 -122.9(6) .
F11 C10 C9 C8 -2.5(8) .
O3 C4 C5 F1 35.3(7) .
C3 C4 C5 F1 -147.1(5) .
O3 C4 C5 F2 -85.1(6) .
C3 C4 C5 F2 92.5(6) .
O3 C4 C5 F3 156.1(5) .
C3 C4 C5 F3 -26.3(7) .
O9 C18 C17 C16 -127.4(7) .
